data_4319826
loop_
_publ_author_name
'James E. Redman'
'Neil Feeder'
'Simon J. Teat'
'Jeremy K. M. Sanders'

_publ_contact_author
;
  Jeremy K. M. Sanders
  University Chemical Laboratory
  University of Cambridge
  Lensfield Road
  Cambridge, CB2 1EW
  UK
;
_publ_contact_author_email jkms@cam.ac.uk
_publ_contact_author_fax 44(1223)336017
_publ_contact_author_phone 44(1223)336411
_publ_section_title
;
 Coordination Chemistry of Rh(III) Porphyrins: Complexes with Hydrazine,
 Disulfide, and Diselenide Bridging Ligands
;
_journal_name_full 'Inorganic Chemistry'
_journal_page_first 3217
_journal_page_last 3221
_journal_paper_doi 10.1021/ic0011314
_journal_volume 40
_journal_year 2001
_chemical_formula_moiety 'C122 H160 I2 N10 Rh2, C H2 Cl2'
_chemical_formula_sum 'C123 H162 Cl2 I2 N10 Rh2'
_chemical_formula_weight 2311.15
_chemical_name_systematic
; 
 ? 
;
_space_group_IT_number 2
_symmetry_cell_setting triclinic
_symmetry_space_group_name_Hall '-P 1'
_symmetry_space_group_name_H-M 'P -1'
_atom_sites_solution_hydrogens geom
_atom_sites_solution_primary direct
_atom_sites_solution_secondary difmap
_audit_creation_method SHELXL-97
_cell_angle_alpha 65.943(5)
_cell_angle_beta 83.689(5)
_cell_angle_gamma 81.358(5)
_cell_formula_units_Z 2
_cell_length_a 15.231(2)
_cell_length_b 18.438(3)
_cell_length_c 22.377(3)
_cell_measurement_reflns_used 37861
_cell_measurement_temperature 200(2)
_cell_measurement_theta_max 29.30
_cell_measurement_theta_min 3.01
_cell_volume 5664.9(14)
_computing_cell_refinement 'LSCELL (CLEGG, 1997)'
_computing_data_collection 'Bruker SMART'
_computing_data_reduction 'Bruker SAINT'
_computing_molecular_graphics 'XP (Sheldrick, 1996)'
_computing_publication_material 'SHELXL-97 (Sheldrick, 1997)'
_computing_structure_refinement 'SHELXL-97 (Sheldrick, 1997)'
_computing_structure_solution SIR-92
_diffrn_ambient_temperature 200(2)
_diffrn_detector_area_resol_mean 8.192
_diffrn_measured_fraction_theta_full 0.984
_diffrn_measured_fraction_theta_max 0.984
_diffrn_measurement_device_type 'Bruker SMART CCD'
_diffrn_measurement_method 'Thin slice, \w-scans'
_diffrn_radiation_monochromator 'Silicon 111'
_diffrn_radiation_source 'Daresbury SRS, Station 9.8'
_diffrn_radiation_type Synchrotron
_diffrn_radiation_wavelength 0.6923
_diffrn_reflns_av_R_equivalents 0.0548
_diffrn_reflns_av_sigmaI/netI 0.0883
_diffrn_reflns_limit_h_max 18
_diffrn_reflns_limit_h_min -18
_diffrn_reflns_limit_k_max 22
_diffrn_reflns_limit_k_min -22
_diffrn_reflns_limit_l_max 27
_diffrn_reflns_limit_l_min -26
_diffrn_reflns_number 43952
_diffrn_reflns_theta_full 25.00
_diffrn_reflns_theta_max 25.00
_diffrn_reflns_theta_min 1.81
_exptl_absorpt_coefficient_mu 0.936
_exptl_absorpt_correction_T_max 0.9635
_exptl_absorpt_correction_T_min 0.8349
_exptl_absorpt_correction_type multiscans
_exptl_crystal_colour red
_exptl_crystal_density_diffrn 1.355
_exptl_crystal_density_method 'not measured'
_exptl_crystal_description rod
_exptl_crystal_F_000 2400
_exptl_crystal_size_max 0.20
_exptl_crystal_size_mid 0.04
_exptl_crystal_size_min 0.04
_refine_diff_density_max 3.290
_refine_diff_density_min -4.738
_refine_diff_density_rms 0.219
_refine_ls_extinction_method none
_refine_ls_goodness_of_fit_ref 1.143
_refine_ls_hydrogen_treatment mixed
_refine_ls_matrix_type full
_refine_ls_number_parameters 581
_refine_ls_number_reflns 21262
_refine_ls_number_restraints 86
_refine_ls_restrained_S_all 1.144
_refine_ls_R_factor_all 0.1816
_refine_ls_R_factor_gt 0.1544
_refine_ls_shift/su_max 2.693
_refine_ls_shift/su_mean 0.078
_refine_ls_structure_factor_coef Fsqd
_refine_ls_weighting_details 'calc w=1/[\s^2^(Fo^2^)+(0.0000P)^2^+247.0459P] where P=(Fo^2^+2Fc^2^)/3'
_refine_ls_weighting_scheme calc
_refine_ls_wR_factor_gt 0.3393
_refine_ls_wR_factor_ref 0.3509
_reflns_number_gt 15843
_reflns_number_total 21262
_reflns_threshold_expression >2sigma(I)
_cod_data_source_file ic0011314_2.cif
_cod_data_source_block js0014
_cod_depositor_comments
;
The following automatic conversions were performed:

'_symmetry_cell_setting' value 'Triclinic' changed to 'triclinic'
according to the built-in table from CIF Core dictionary named
'cif_core.dic' version 2.4.1 from 2010-06-29.

Automatic conversion script
Id: cif_fix_values 1646 2011-03-28 12:23:43Z adriana 
;
_cod_original_cell_volume 5664.8(14)
_cod_database_code 4319826

loop_
_symmetry_equiv_pos_as_xyz
'x, y, z'
'-x, -y, -z'

loop_
_atom_site_label
_atom_site_type_symbol
_atom_site_fract_x
_atom_site_fract_y
_atom_site_fract_z
_atom_site_U_iso_or_equiv
_atom_site_adp_type
_atom_site_occupancy
_atom_site_symmetry_multiplicity
_atom_site_calc_flag
_atom_site_refinement_flags
_atom_site_disorder_assembly
_atom_site_disorder_group
I1_1 I -0.18764(10) 0.35145(8) 0.00202(6) 0.0564(4) Uani 1 1 d . D .
Rh1_1 Rh -0.15431(14) 0.30941(8) 0.12426(6) 0.0600(5) Uani 1 1 d D . .
N1_1 N -0.2896(10) 0.3074(9) 0.1468(7) 0.049(4) Uiso 1 1 d . D .
N2_1 N -0.1723(11) 0.4257(10) 0.1125(8) 0.057(4) Uiso 1 1 d . D .
N3_1 N -0.0204(10) 0.3132(9) 0.0992(7) 0.046(3) Uiso 1 1 d . D .
N4_1 N -0.1329(12) 0.1930(11) 0.1374(9) 0.064(5) Uiso 1 1 d . D .
C1_1 C -0.2865(17) 0.1630(15) 0.1772(12) 0.078(7) Uiso 1 1 d . D .
H1_1 H -0.3232 0.1210 0.1956 0.093 Uiso 1 1 calc R . .
C2_1 C -0.3256(15) 0.2404(13) 0.1667(10) 0.061(5) Uiso 1 1 d . . .
C3_1 C -0.4195(15) 0.2614(13) 0.1671(11) 0.064(5) Uiso 1 1 d . D .
C4_1 C -0.4376(15) 0.3411(13) 0.1506(11) 0.064(5) Uiso 1 1 d . . .
C5_1 C -0.3559(14) 0.3715(12) 0.1391(10) 0.055(5) Uiso 1 1 d . D .
C6_1 C -0.3314(14) 0.4492(12) 0.1234(10) 0.055(5) Uiso 1 1 d . . .
C7_1 C -0.2484(13) 0.4737(11) 0.1147(9) 0.049(4) Uiso 1 1 d . D .
C8_1 C -0.2253(14) 0.5517(12) 0.1064(10) 0.058(5) Uiso 1 1 d . . .
C9_1 C -0.1357(16) 0.5521(14) 0.0964(11) 0.067(6) Uiso 1 1 d . D .
C10_1 C -0.1043(14) 0.4722(12) 0.0981(10) 0.059(5) Uiso 1 1 d . . .
C11_1 C -0.0146(14) 0.4503(13) 0.0877(10) 0.060(5) Uiso 1 1 d . D .
H11_1 H 0.0250 0.4889 0.0796 0.072 Uiso 1 1 calc R . .
C12_1 C 0.0221(13) 0.3760(11) 0.0884(9) 0.050(4) Uiso 1 1 d . . .
C13_1 C 0.1156(15) 0.3588(13) 0.0743(10) 0.061(5) Uiso 1 1 d . D .
C14_1 C 0.1244(15) 0.2836(13) 0.0748(11) 0.063(5) Uiso 1 1 d . . .
C15_1 C 0.0408(13) 0.2548(11) 0.0900(9) 0.050(4) Uiso 1 1 d . D .
C16_1 C 0.0174(13) 0.1804(12) 0.0971(10) 0.054(5) Uiso 1 1 d . . .
C17_1 C -0.0600(14) 0.1502(12) 0.1204(10) 0.054(5) Uiso 1 1 d . D .
C18_1 C -0.0829(15) 0.0691(13) 0.1374(11) 0.064(5) Uiso 1 1 d . . .
C19_1 C -0.1575(16) 0.0624(14) 0.1684(11) 0.070(6) Uiso 1 1 d . C .
C20_1 C -0.1949(15) 0.1428(13) 0.1623(10) 0.061(5) Uiso 1 1 d . . .
C21_1 C -0.5310(17) 0.3858(15) 0.1441(12) 0.080(7) Uiso 1 1 d . D .
H21A_1 H -0.5369 0.4214 0.1674 0.121 Uiso 1 1 calc R . .
H21B_1 H -0.5747 0.3473 0.1630 0.121 Uiso 1 1 calc R . .
H21C_1 H -0.5416 0.4175 0.0976 0.121 Uiso 1 1 calc R . .
C22_1 C -0.2923(17) 0.6238(15) 0.1074(13) 0.081(7) Uiso 1 1 d . D .
H22A_1 H -0.2607 0.6709 0.0949 0.122 Uiso 1 1 calc R . .
H22B_1 H -0.3202 0.6107 0.1516 0.122 Uiso 1 1 calc R . .
H22C_1 H -0.3382 0.6353 0.0763 0.122 Uiso 1 1 calc R . .
C23_1 C 0.2167(17) 0.2433(15) 0.0633(13) 0.084(7) Uiso 1 1 d . D .
H23A_1 H 0.2140 0.2221 0.0300 0.126 Uiso 1 1 calc R . .
H23B_1 H 0.2354 0.1995 0.1043 0.126 Uiso 1 1 calc R . .
H23C_1 H 0.2596 0.2827 0.0481 0.126 Uiso 1 1 calc R . .
C24_1 C -0.0219(17) -0.0017(14) 0.1289(12) 0.078(7) Uiso 1 1 d . D .
H24A_1 H 0.0219 -0.0235 0.1627 0.117 Uiso 1 1 calc R . .
H24B_1 H 0.0090 0.0171 0.0855 0.117 Uiso 1 1 calc R . .
H24C_1 H -0.0579 -0.0435 0.1332 0.117 Uiso 1 1 calc R . .
C25_1 C -0.4901(14) 0.2046(13) 0.1838(10) 0.0618(19) Uiso 1 1 d . . .
H25A_1 H -0.5363 0.2172 0.2140 0.074 Uiso 1 1 calc R D .
H25B_1 H -0.4621 0.1493 0.2076 0.074 Uiso 1 1 calc R . .
C26_1 C -0.5359(17) 0.2074(15) 0.1243(10) 0.079(2) Uiso 1 1 d D B .
H26A_1 H -0.5878 0.1769 0.1410 0.094 Uiso 1 1 calc R A 1
H26B_1 H -0.5586 0.2636 0.0982 0.094 Uiso 1 1 calc R A 1
C27_1 C -0.4816(18) 0.1767(17) 0.0818(12) 0.096(3) Uiso 0.50 1 d PD B 1
H27A_1 H -0.4649 0.1187 0.1064 0.116 Uiso 0.50 1 calc PR B 1
H27B_1 H -0.4262 0.2026 0.0692 0.116 Uiso 0.50 1 calc PR B 1
C28_1 C -0.523(3) 0.188(3) 0.0209(15) 0.117(4) Uiso 0.50 1 d PD B 1
H28A_1 H -0.5875 0.2069 0.0244 0.141 Uiso 0.50 1 calc PR B 1
H28B_1 H -0.4959 0.2306 -0.0169 0.141 Uiso 0.50 1 calc PR B 1
C29_1 C -0.514(5) 0.114(4) 0.009(3) 0.145(5) Uiso 0.50 1 d PD B 1
H29A_1 H -0.5723 0.1053 -0.0005 0.174 Uiso 0.50 1 calc PR B 1
H29B_1 H -0.4930 0.0681 0.0485 0.174 Uiso 0.50 1 calc PR B 1
C30_1 C -0.449(6) 0.118(5) -0.048(4) 0.216(9) Uiso 0.50 1 d PD B 1
H30A_1 H -0.4774 0.1512 -0.0889 0.324 Uiso 0.50 1 calc PR B 1
H30B_1 H -0.4315 0.0636 -0.0460 0.324 Uiso 0.50 1 calc PR B 1
H30C_1 H -0.3966 0.1407 -0.0450 0.324 Uiso 0.50 1 calc PR B 1
C27'_1 C -0.4816(18) 0.1767(17) 0.0818(12) 0.096(3) Uiso 0.50 1 d P B 2
H27C_1 H -0.4607 0.1199 0.1076 0.116 Uiso 0.50 1 calc PR B 2
H27D_1 H -0.4285 0.2058 0.0666 0.116 Uiso 0.50 1 calc PR B 2
C28'_1 C -0.524(2) 0.182(3) 0.0234(14) 0.117(4) Uiso 0.50 1 d PD B 2
H28C_1 H -0.5567 0.2356 0.0026 0.141 Uiso 0.50 1 calc PR B 2
H28D_1 H -0.4767 0.1748 -0.0087 0.141 Uiso 0.50 1 calc PR B 2
C29'_1 C -0.586(3) 0.121(4) 0.039(3) 0.145(5) Uiso 0.50 1 d PD B 2
H29C_1 H -0.6199 0.1337 0.0002 0.174 Uiso 0.50 1 calc PR B 2
H29D_1 H -0.6283 0.1232 0.0751 0.174 Uiso 0.50 1 calc PR B 2
C30'_1 C -0.539(6) 0.039(3) 0.059(5) 0.216(9) Uiso 0.50 1 d PD B 2
H30D_1 H -0.5026 0.0339 0.0214 0.324 Uiso 0.50 1 calc PR B 2
H30E_1 H -0.5833 0.0003 0.0729 0.324 Uiso 0.50 1 calc PR B 2
H30F_1 H -0.5013 0.0270 0.0949 0.324 Uiso 0.50 1 calc PR B 2
C31_1 C -0.0799(14) 0.6150(11) 0.0883(8) 0.0618(19) Uiso 1 1 d D . .
H31A_1 H -0.0275 0.6127 0.0584 0.074 Uiso 1 1 calc R D .
H31B_1 H -0.1145 0.6683 0.0684 0.074 Uiso 1 1 calc R . .
C32_1 C -0.0499(16) 0.6036(11) 0.1529(9) 0.079(2) Uiso 1 1 d D D .
H32A_1 H -0.0779 0.5588 0.1877 0.094 Uiso 1 1 calc R . .
H32B_1 H 0.0153 0.5888 0.1536 0.094 Uiso 1 1 calc R . .
C33_1 C -0.0721(19) 0.6755(11) 0.1672(9) 0.096(3) Uiso 1 1 d D . .
H33A_1 H -0.1368 0.6921 0.1638 0.116 Uiso 1 1 calc R D .
H33B_1 H -0.0412 0.7193 0.1337 0.116 Uiso 1 1 calc R . .
C34_1 C -0.048(2) 0.6642(15) 0.2328(11) 0.117(4) Uiso 1 1 d D D .
H34A_1 H 0.0174 0.6653 0.2319 0.141 Uiso 1 1 calc R . .
H34B_1 H -0.0616 0.6111 0.2650 0.141 Uiso 1 1 calc R . .
C35_1 C -0.095(2) 0.7266(19) 0.2543(14) 0.145(5) Uiso 1 1 d D . .
H35A_1 H -0.1587 0.7197 0.2623 0.174 Uiso 1 1 calc R D .
H35B_1 H -0.0887 0.7799 0.2187 0.174 Uiso 1 1 calc R . .
C36_1 C -0.060(3) 0.723(3) 0.3147(18) 0.216(9) Uiso 1 1 d D D .
H36A_1 H -0.0769 0.6759 0.3521 0.324 Uiso 1 1 calc R . .
H36B_1 H -0.0845 0.7715 0.3221 0.324 Uiso 1 1 calc R . .
H36C_1 H 0.0052 0.7208 0.3097 0.324 Uiso 1 1 calc R . .
C37_1 C 0.1843(13) 0.4133(13) 0.0647(8) 0.0618(19) Uiso 1 1 d D . .
H37A_1 H 0.2285 0.4091 0.0300 0.074 Uiso 1 1 calc R D .
H37B_1 H 0.1549 0.4690 0.0486 0.074 Uiso 1 1 calc R . .
C38_1 C 0.2325(12) 0.3981(15) 0.1237(9) 0.079(2) Uiso 1 1 d D D .
H38A_1 H 0.2636 0.3430 0.1396 0.094 Uiso 1 1 calc R . .
H38B_1 H 0.2780 0.4355 0.1115 0.094 Uiso 1 1 calc R . .
C39_1 C 0.1723(13) 0.4078(16) 0.1775(9) 0.096(3) Uiso 1 1 d D . .
H39A_1 H 0.1406 0.3598 0.1997 0.116 Uiso 1 1 calc R D .
H39B_1 H 0.1273 0.4545 0.1585 0.116 Uiso 1 1 calc R . .
C40_1 C 0.2203(19) 0.4194(13) 0.2266(9) 0.117(4) Uiso 1 1 d D D .
H40A_1 H 0.2787 0.3862 0.2326 0.141 Uiso 1 1 calc R . .
H40B_1 H 0.1858 0.4010 0.2692 0.141 Uiso 1 1 calc R . .
C41_1 C 0.235(3) 0.5041(14) 0.2070(15) 0.145(5) Uiso 1 1 d D . .
H41A_1 H 0.2686 0.5226 0.1642 0.174 Uiso 1 1 calc R D .
H41B_1 H 0.1761 0.5373 0.2013 0.174 Uiso 1 1 calc R . .
C42_1 C 0.283(3) 0.516(2) 0.256(2) 0.216(9) Uiso 1 1 d D D .
H42A_1 H 0.2537 0.4916 0.2992 0.324 Uiso 1 1 calc R . .
H42B_1 H 0.2829 0.5733 0.2438 0.324 Uiso 1 1 calc R . .
H42C_1 H 0.3445 0.4907 0.2560 0.324 Uiso 1 1 calc R . .
C43_1 C -0.2100(13) -0.0056(11) 0.1972(9) 0.0618(19) Uiso 0.50 1 d PD C 1
H43A_1 H -0.2543 0.0068 0.2286 0.074 Uiso 0.50 1 calc PR C 1
H43B_1 H -0.1689 -0.0517 0.2239 0.074 Uiso 0.50 1 calc PR C 1
C44_1 C -0.260(3) -0.036(2) 0.1606(12) 0.079(2) Uiso 0.50 1 d PD C 1
H44A_1 H -0.2189 -0.0476 0.1270 0.094 Uiso 0.50 1 calc PR C 1
H44B_1 H -0.3077 0.0055 0.1377 0.094 Uiso 0.50 1 calc PR C 1
C45_1 C -0.299(3) -0.110(2) 0.2048(18) 0.096(3) Uiso 0.50 1 d PD C 1
H45A_1 H -0.2504 -0.1533 0.2241 0.116 Uiso 0.50 1 calc PR C 1
H45B_1 H -0.3344 -0.1002 0.2411 0.116 Uiso 0.50 1 calc PR C 1
C46_1 C -0.357(4) -0.137(3) 0.171(2) 0.117(4) Uiso 0.50 1 d PD C 1
H46A_1 H -0.3190 -0.1586 0.1413 0.141 Uiso 0.50 1 calc PR C 1
H46B_1 H -0.3968 -0.0909 0.1435 0.141 Uiso 0.50 1 calc PR C 1
C47_1 C -0.411(5) -0.200(4) 0.217(3) 0.145(5) Uiso 0.50 1 d PD C 1
H47A_1 H -0.3705 -0.2461 0.2450 0.174 Uiso 0.50 1 calc PR C 1
H47B_1 H -0.4492 -0.1784 0.2461 0.174 Uiso 0.50 1 calc PR C 1
C48_1 C -0.467(6) -0.228(5) 0.183(4) 0.216(9) Uiso 0.50 1 d PD C 1
H48A_1 H -0.5291 -0.2226 0.1986 0.324 Uiso 0.50 1 calc PR C 1
H48B_1 H -0.4472 -0.2843 0.1911 0.324 Uiso 0.50 1 calc PR C 1
H48C_1 H -0.4618 -0.1957 0.1354 0.324 Uiso 0.50 1 calc PR C 1
C43'_1 C -0.2100(13) -0.0056(11) 0.1972(9) 0.0618(19) Uiso 0.50 1 d PD C 2
H43C_1 H -0.2428 -0.0030 0.2372 0.074 Uiso 0.50 1 calc PR C 2
H43D_1 H -0.1680 -0.0553 0.2114 0.074 Uiso 0.50 1 calc PR C 2
C44'_1 C -0.275(3) -0.013(2) 0.1558(14) 0.079(2) Uiso 0.50 1 d PD C 2
H44C_1 H -0.3191 0.0353 0.1418 0.094 Uiso 0.50 1 calc PR C 2
H44D_1 H -0.2440 -0.0175 0.1161 0.094 Uiso 0.50 1 calc PR C 2
C45'_1 C -0.323(3) -0.085(3) 0.1925(18) 0.096(3) Uiso 0.50 1 d PD C 2
H45C_1 H -0.2789 -0.1333 0.2066 0.116 Uiso 0.50 1 calc PR C 2
H45D_1 H -0.3537 -0.0806 0.2324 0.116 Uiso 0.50 1 calc PR C 2
C46'_1 C -0.389(3) -0.095(3) 0.153(2) 0.117(4) Uiso 0.50 1 d PD C 2
H46C_1 H -0.3577 -0.1017 0.1144 0.141 Uiso 0.50 1 calc PR C 2
H46D_1 H -0.4316 -0.0459 0.1378 0.141 Uiso 0.50 1 calc PR C 2
C47'_1 C -0.438(3) -0.165(3) 0.192(3) 0.145(5) Uiso 0.50 1 d PD C 2
H47C_1 H -0.4658 -0.1602 0.2321 0.174 Uiso 0.50 1 calc PR C 2
H47D_1 H -0.4866 -0.1651 0.1653 0.174 Uiso 0.50 1 calc PR C 2
C48'_1 C -0.379(6) -0.242(3) 0.209(5) 0.216(9) Uiso 0.50 1 d PD C 2
H48D_1 H -0.3658 -0.2543 0.1702 0.324 Uiso 0.50 1 calc PR C 2
H48E_1 H -0.4095 -0.2847 0.2433 0.324 Uiso 0.50 1 calc PR C 2
H48F_1 H -0.3241 -0.2371 0.2251 0.324 Uiso 0.50 1 calc PR C 2
C49_1 C -0.4146(14) 0.5111(12) 0.1116(10) 0.057(5) Uiso 1 1 d . D .
C50_1 C -0.4471(16) 0.5497(14) 0.0476(11) 0.069(6) Uiso 1 1 d . . .
H50_1 H -0.4174 0.5374 0.0127 0.083 Uiso 1 1 calc R D .
C51_1 C -0.5244(19) 0.6070(17) 0.0358(14) 0.090(8) Uiso 1 1 d . D .
H51_1 H -0.5470 0.6334 -0.0067 0.108 Uiso 1 1 calc R . .
C52_1 C -0.563(2) 0.6218(17) 0.0857(14) 0.092(8) Uiso 1 1 d . . .
H52_1 H -0.6154 0.6588 0.0780 0.111 Uiso 1 1 calc R D .
C53_1 C -0.5331(16) 0.5875(14) 0.1492(12) 0.074(6) Uiso 1 1 d . D .
H53_1 H -0.5624 0.6021 0.1831 0.089 Uiso 1 1 calc R . .
C54_1 C -0.4562(16) 0.5294(14) 0.1609(12) 0.073(6) Uiso 1 1 d . . .
H54_1 H -0.4343 0.5036 0.2036 0.088 Uiso 1 1 calc R D .
C55_1 C 0.0885(8) 0.1316(8) 0.0730(6) 0.053(5) Uiso 1 1 d G D .
C56_1 C 0.1466(10) 0.0714(9) 0.1150(5) 0.071(6) Uiso 1 1 d G . .
H56_1 H 0.1425 0.0607 0.1604 0.085 Uiso 1 1 calc R D .
C57_1 C 0.2106(9) 0.0269(8) 0.0905(7) 0.082(7) Uiso 1 1 d G D .
H57_1 H 0.2502 -0.0142 0.1191 0.099 Uiso 1 1 calc R . .
C58_1 C 0.2165(10) 0.0426(9) 0.0240(8) 0.091(8) Uiso 1 1 d G . .
H58_1 H 0.2602 0.0122 0.0072 0.109 Uiso 1 1 calc R D .
C59_1 C 0.1585(11) 0.1027(10) -0.0180(6) 0.089(8) Uiso 1 1 d G D .
H59_1 H 0.1625 0.1134 -0.0634 0.107 Uiso 1 1 calc R . .
C60_1 C 0.0945(9) 0.1472(8) 0.0065(6) 0.065(6) Uiso 1 1 d G . .
H60_1 H 0.0548 0.1883 -0.0222 0.078 Uiso 1 1 calc R D .
I1_2 I -0.23969(6) 0.15016(6) 0.50429(5) 0.0320(3) Uani 1 1 d . . .
Rh1_2 Rh -0.18639(8) 0.19414(6) 0.38118(5) 0.0266(3) Uani 1 1 d D . .
N1_2 N -0.3159(9) 0.1997(7) 0.3565(6) 0.034(3) Uiso 1 1 d . D .
N2_2 N -0.1686(8) 0.0784(7) 0.3886(5) 0.025(2) Uiso 1 1 d . D .
N3_2 N -0.0588(8) 0.1878(7) 0.4042(5) 0.026(2) Uiso 1 1 d . D .
N4_2 N -0.2025(8) 0.3100(7) 0.3719(6) 0.030(3) Uiso 1 1 d . D .
C1_2 C -0.3536(11) 0.3409(10) 0.3357(8) 0.038(4) Uiso 1 1 d . . .
H1_2 H -0.3982 0.3845 0.3174 0.045 Uiso 1 1 calc R . .
C2_2 C -0.3746(11) 0.2670(9) 0.3426(7) 0.035(3) Uiso 1 1 d . . .
C3_2 C -0.4589(11) 0.2486(10) 0.3375(8) 0.040(4) Uiso 1 1 d . . .
C4_2 C -0.4512(10) 0.1675(9) 0.3511(7) 0.034(3) Uiso 1 1 d . . .
C5_2 C -0.3582(10) 0.1367(9) 0.3647(7) 0.031(3) Uiso 1 1 d . D .
C6_2 C -0.3189(9) 0.0579(8) 0.3786(6) 0.025(3) Uiso 1 1 d . . .
C7_2 C -0.2302(9) 0.0324(8) 0.3861(7) 0.027(3) Uiso 1 1 d . D .
C8_2 C -0.1855(10) -0.0462(8) 0.3926(7) 0.029(3) Uiso 1 1 d . . .
C9_2 C -0.0982(11) -0.0454(9) 0.3995(8) 0.037(4) Uiso 1 1 d . . .
C10_2 C -0.0896(10) 0.0326(9) 0.3987(7) 0.034(3) Uiso 1 1 d . . .
C11_2 C -0.0118(11) 0.0510(10) 0.4125(8) 0.040(4) Uiso 1 1 d . . .
H11_2 H 0.0370 0.0101 0.4218 0.049 Uiso 1 1 calc R . .
C12_2 C 0.0034(10) 0.1229(9) 0.4143(7) 0.032(3) Uiso 1 1 d . . .
C13_2 C 0.0870(10) 0.1385(9) 0.4268(7) 0.033(3) Uiso 1 1 d . . .
C14_2 C 0.0760(10) 0.2138(9) 0.4264(7) 0.034(3) Uiso 1 1 d . . .
C15_2 C -0.0176(9) 0.2436(8) 0.4135(7) 0.026(3) Uiso 1 1 d . D .
C16_2 C -0.0605(10) 0.3203(9) 0.4069(7) 0.030(3) Uiso 1 1 d . . .
C17_2 C -0.1467(10) 0.3505(9) 0.3873(7) 0.030(3) Uiso 1 1 d . D .
C18_2 C -0.1920(11) 0.4313(10) 0.3747(8) 0.038(4) Uiso 1 1 d . . .
C19_2 C -0.2696(11) 0.4373(10) 0.3514(8) 0.040(4) Uiso 1 1 d . . .
C20_2 C -0.2794(11) 0.3603(10) 0.3511(8) 0.039(4) Uiso 1 1 d . . .
C21_2 C -0.5302(11) 0.1260(10) 0.3544(8) 0.042(4) Uiso 1 1 d . . .
H21A_2 H -0.5836 0.1650 0.3444 0.062 Uiso 1 1 calc R . .
H21B_2 H -0.5379 0.0845 0.3986 0.062 Uiso 1 1 calc R . .
H21C_2 H -0.5206 0.1014 0.3224 0.062 Uiso 1 1 calc R . .
C22_2 C -0.2224(11) -0.1168(10) 0.3921(8) 0.040(4) Uiso 1 1 d . . .
H22A_2 H -0.2391 -0.1050 0.3477 0.060 Uiso 1 1 calc R . .
H22B_2 H -0.2750 -0.1281 0.4224 0.060 Uiso 1 1 calc R . .
H22C_2 H -0.1772 -0.1634 0.4058 0.060 Uiso 1 1 calc R . .
C23_2 C 0.1500(12) 0.2525(11) 0.4365(9) 0.049(4) Uiso 1 1 d . . .
H23A_2 H 0.2013 0.2122 0.4525 0.073 Uiso 1 1 calc R . .
H23B_2 H 0.1297 0.2756 0.4688 0.073 Uiso 1 1 calc R . .
H23C_2 H 0.1671 0.2948 0.3948 0.073 Uiso 1 1 calc R . .
C24_2 C -0.1610(13) 0.4953(11) 0.3903(9) 0.050(4) Uiso 1 1 d . . .
H24A_2 H -0.2119 0.5340 0.3919 0.076 Uiso 1 1 calc R . .
H24B_2 H -0.1169 0.5227 0.3563 0.076 Uiso 1 1 calc R . .
H24C_2 H -0.1340 0.4708 0.4329 0.076 Uiso 1 1 calc R . .
C25_2 C -0.5432(14) 0.3062(13) 0.3202(10) 0.0618(19) Uiso 1 1 d . . .
H25A_2 H -0.5735 0.2969 0.2874 0.074 Uiso 1 1 calc R D .
H25B_2 H -0.5273 0.3616 0.2999 0.074 Uiso 1 1 calc R . .
C26_2 C -0.6067(17) 0.2977(15) 0.3788(12) 0.079(2) Uiso 1 1 d . . .
H26A_2 H -0.6644 0.3288 0.3626 0.094 Uiso 1 1 calc R . .
H26B_2 H -0.6170 0.2408 0.4014 0.094 Uiso 1 1 calc R . .
C27_2 C -0.580(2) 0.3229(18) 0.4265(14) 0.096(3) Uiso 1 1 d . . .
H27A_2 H -0.5722 0.3803 0.4047 0.116 Uiso 1 1 calc R D .
H27B_2 H -0.5218 0.2931 0.4422 0.116 Uiso 1 1 calc R . .
C28_2 C -0.646(2) 0.311(2) 0.4859(14) 0.117(4) Uiso 1 1 d D . .
H28A_2 H -0.7027 0.3432 0.4698 0.141 Uiso 1 1 calc R . .
H28B_2 H -0.6571 0.2538 0.5049 0.141 Uiso 1 1 calc R . .
C29_2 C -0.621(2) 0.330(2) 0.5395(17) 0.145(5) Uiso 1 1 d D . .
H29A_2 H -0.6136 0.3873 0.5223 0.174 Uiso 1 1 calc R D .
H29B_2 H -0.5627 0.2990 0.5554 0.174 Uiso 1 1 calc R . .
C30_2 C -0.689(3) 0.310(3) 0.5956(17) 0.216(9) Uiso 1 1 d D . .
H30A_2 H -0.7477 0.3347 0.5791 0.324 Uiso 1 1 calc R . .
H30B_2 H -0.6746 0.3315 0.6267 0.324 Uiso 1 1 calc R . .
H30C_2 H -0.6884 0.2522 0.6177 0.324 Uiso 1 1 calc R . .
C31_2 C -0.0210(14) -0.1086(13) 0.4038(10) 0.0618(19) Uiso 1 1 d . . .
H31A_2 H -0.0419 -0.1621 0.4246 0.074 Uiso 1 1 calc R D .
H31B_2 H 0.0241 -0.1063 0.4315 0.074 Uiso 1 1 calc R . .
C32_2 C 0.0211(17) -0.0960(15) 0.3358(12) 0.079(2) Uiso 1 1 d . . .
H32A_2 H -0.0249 -0.0954 0.3075 0.094 Uiso 1 1 calc R . .
H32B_2 H 0.0445 -0.0435 0.3160 0.094 Uiso 1 1 calc R . .
C33_2 C 0.096(2) -0.1615(17) 0.3388(14) 0.096(3) Uiso 1 1 d . . .
H33A_2 H 0.0725 -0.2139 0.3602 0.116 Uiso 1 1 calc R D .
H33B_2 H 0.1421 -0.1609 0.3665 0.116 Uiso 1 1 calc R . .
C34_2 C 0.140(2) -0.1537(19) 0.2714(16) 0.117(4) Uiso 1 1 d D . .
H34A_2 H 0.0941 -0.1522 0.2426 0.141 Uiso 1 1 calc R . .
H34B_2 H 0.1672 -0.1031 0.2506 0.141 Uiso 1 1 calc R . .
C35_2 C 0.210(2) -0.2231(19) 0.2788(16) 0.145(5) Uiso 1 1 d D . .
H35A_2 H 0.2511 -0.2286 0.3121 0.174 Uiso 1 1 calc R D .
H35B_2 H 0.1812 -0.2728 0.2946 0.174 Uiso 1 1 calc R . .
C36_2 C 0.261(3) -0.213(3) 0.216(2) 0.216(9) Uiso 1 1 d D . .
H36A_2 H 0.2279 -0.1729 0.1796 0.324 Uiso 1 1 calc R . .
H36B_2 H 0.2712 -0.2641 0.2114 0.324 Uiso 1 1 calc R . .
H36C_2 H 0.3187 -0.1951 0.2163 0.324 Uiso 1 1 calc R . .
C37_2 C 0.1712(14) 0.0830(13) 0.4374(10) 0.0618(19) Uiso 1 1 d . . .
H37A_2 H 0.1562 0.0277 0.4523 0.074 Uiso 1 1 calc R D .
H37B_2 H 0.2021 0.0859 0.4728 0.074 Uiso 1 1 calc R . .
C38_2 C 0.2345(17) 0.1003(16) 0.3771(12) 0.079(2) Uiso 1 1 d . . .
H38A_2 H 0.2518 0.1547 0.3633 0.094 Uiso 1 1 calc R . .
H38B_2 H 0.2890 0.0619 0.3889 0.094 Uiso 1 1 calc R . .
C39_2 C 0.1954(17) 0.0946(17) 0.3205(13) 0.096(3) Uiso 1 1 d D . .
H39A_2 H 0.1638 0.0464 0.3374 0.116 Uiso 1 1 calc R D .
H39B_2 H 0.1508 0.1417 0.3017 0.116 Uiso 1 1 calc R . .
C40_2 C 0.261(2) 0.0907(15) 0.2670(13) 0.117(4) Uiso 1 1 d D . .
H40A_2 H 0.3047 0.1289 0.2586 0.141 Uiso 1 1 calc R . .
H40B_2 H 0.2298 0.1064 0.2263 0.141 Uiso 1 1 calc R . .
C41_2 C 0.309(2) 0.0084(17) 0.2847(16) 0.145(5) Uiso 1 1 d D . .
H41A_2 H 0.3459 -0.0045 0.3222 0.174 Uiso 1 1 calc R D .
H41B_2 H 0.2648 -0.0305 0.2987 0.174 Uiso 1 1 calc R . .
C42_2 C 0.366(3) 0.000(3) 0.230(2) 0.216(9) Uiso 1 1 d D . .
H42A_2 H 0.3338 0.0248 0.1894 0.324 Uiso 1 1 calc R . .
H42B_2 H 0.3835 -0.0570 0.2392 0.324 Uiso 1 1 calc R . .
H42C_2 H 0.4199 0.0262 0.2238 0.324 Uiso 1 1 calc R . .
C43_2 C -0.3423(14) 0.5069(13) 0.3317(10) 0.0618(19) Uiso 1 1 d . . .
H43A_2 H -0.3148 0.5572 0.3164 0.074 Uiso 1 1 calc R D .
H43B_2 H -0.3719 0.5074 0.2943 0.074 Uiso 1 1 calc R . .
C44_2 C -0.4095(17) 0.5055(15) 0.3835(12) 0.079(2) Uiso 1 1 d . . .
H44A_2 H -0.3813 0.5122 0.4185 0.094 Uiso 1 1 calc R . .
H44B_2 H -0.4317 0.4525 0.4027 0.094 Uiso 1 1 calc R . .
C45_2 C -0.4906(19) 0.5717(17) 0.3604(14) 0.096(3) Uiso 1 1 d . . .
H45A_2 H -0.4685 0.6248 0.3413 0.116 Uiso 1 1 calc R D .
H45B_2 H -0.5188 0.5651 0.3254 0.116 Uiso 1 1 calc R . .
C46_2 C -0.561(2) 0.5699(19) 0.4151(16) 0.117(4) Uiso 1 1 d D . .
H46A_2 H -0.5864 0.5184 0.4318 0.141 Uiso 1 1 calc R . .
H46B_2 H -0.5319 0.5721 0.4516 0.141 Uiso 1 1 calc R . .
C47_2 C -0.635(2) 0.636(2) 0.3949(16) 0.145(5) Uiso 1 1 d D . .
H47A_2 H -0.6108 0.6880 0.3800 0.174 Uiso 1 1 calc R D .
H47B_2 H -0.6637 0.6355 0.3574 0.174 Uiso 1 1 calc R . .
C48_2 C -0.704(3) 0.630(3) 0.449(2) 0.216(9) Uiso 1 1 d D . .
H48A_2 H -0.7214 0.5760 0.4684 0.324 Uiso 1 1 calc R . .
H48B_2 H -0.7556 0.6690 0.4316 0.324 Uiso 1 1 calc R . .
H48C_2 H -0.6789 0.6414 0.4825 0.324 Uiso 1 1 calc R . .
C49_2 C -0.3815(10) -0.0030(9) 0.3907(7) 0.031(3) Uiso 1 1 d . . .
C50_2 C -0.4169(11) -0.0426(10) 0.4540(8) 0.041(4) Uiso 1 1 d . . .
H50_2 H -0.3992 -0.0331 0.4893 0.050 Uiso 1 1 calc R D .
C51_2 C -0.4791(12) -0.0970(11) 0.4656(9) 0.050(4) Uiso 1 1 d . . .
H51_2 H -0.5066 -0.1215 0.5081 0.060 Uiso 1 1 calc R . .
C52_2 C -0.4992(14) -0.1139(12) 0.4155(10) 0.056(5) Uiso 1 1 d . . .
H52_2 H -0.5386 -0.1528 0.4239 0.067 Uiso 1 1 calc R D .
C53_2 C -0.4653(12) -0.0778(10) 0.3553(9) 0.044(4) Uiso 1 1 d . . .
H53_2 H -0.4820 -0.0900 0.3211 0.053 Uiso 1 1 calc R . .
C54_2 C -0.4051(11) -0.0217(10) 0.3411(8) 0.042(4) Uiso 1 1 d . . .
H54_2 H -0.3806 0.0034 0.2976 0.050 Uiso 1 1 calc R D .
C55_2 C -0.0075(11) 0.3713(10) 0.4223(8) 0.040(4) Uiso 1 1 d . . .
C56_2 C 0.0406(13) 0.4263(11) 0.3717(10) 0.053(5) Uiso 1 1 d . . .
H56_2 H 0.0362 0.4331 0.3277 0.063 Uiso 1 1 calc R D .
C57_2 C 0.0975(14) 0.4732(12) 0.3861(10) 0.058(5) Uiso 1 1 d . . .
H57_2 H 0.1322 0.5097 0.3526 0.070 Uiso 1 1 calc R . .
C58_2 C 0.0986(17) 0.4625(15) 0.4482(12) 0.075(6) Uiso 1 1 d . . .
H58_2 H 0.1349 0.4932 0.4582 0.090 Uiso 1 1 calc R D .
C59_2 C 0.0524(16) 0.4116(14) 0.4978(12) 0.074(6) Uiso 1 1 d . . .
H59_2 H 0.0553 0.4081 0.5411 0.089 Uiso 1 1 calc R . .
C60_2 C -0.0005(12) 0.3631(11) 0.4858(9) 0.048(4) Uiso 1 1 d . . .
H60_2 H -0.0313 0.3250 0.5212 0.058 Uiso 1 1 calc R D .
N2_3 N -0.1083(12) 0.2703(11) 0.2271(7) 0.045(3) Uiso 0.70 1 d PD D 1
N1_3 N -0.1736(14) 0.2390(12) 0.2753(7) 0.045(3) Uiso 0.70 1 d PD D 1
H1A_3 H -0.1877 0.1973 0.2669 0.055 Uiso 0.70 1 calc PR D 1
H1B_3 H -0.2215 0.2777 0.2626 0.055 Uiso 0.70 1 calc PR D 1
C1_3 C -0.0921(18) 0.3380(13) 0.2437(14) 0.061(5) Uiso 0.70 1 d PD D 1
H1C_3 H -0.1491 0.3645 0.2536 0.092 Uiso 0.70 1 calc PR D 1
H1D_3 H -0.0608 0.3765 0.2064 0.092 Uiso 0.70 1 calc PR D 1
H1E_3 H -0.0557 0.3171 0.2820 0.092 Uiso 0.70 1 calc PR D 1
C2_3 C -0.0279(16) 0.2118(13) 0.2445(14) 0.061(5) Uiso 0.70 1 d PD D 1
H2A_3 H -0.0005 0.2152 0.2808 0.092 Uiso 0.70 1 calc PR D 1
H2B_3 H 0.0145 0.2235 0.2064 0.092 Uiso 0.70 1 calc PR D 1
H2C_3 H -0.0443 0.1577 0.2579 0.092 Uiso 0.70 1 calc PR D 1
N2'_3 N -0.124(2) 0.224(2) 0.2817(10) 0.045(3) Uiso 0.30 1 d PD D 2
N1'_3 N -0.116(3) 0.290(2) 0.2211(10) 0.045(3) Uiso 0.30 1 d PD D 2
H1'1_3 H -0.0568 0.2970 0.2156 0.055 Uiso 0.30 1 calc PR D 2
H1'2_3 H -0.1453 0.3331 0.2289 0.055 Uiso 0.30 1 calc PR D 2
C1'_3 C -0.220(2) 0.221(3) 0.275(3) 0.061(5) Uiso 0.30 1 d PD D 2
H1'3_3 H -0.2377 0.2588 0.2317 0.092 Uiso 0.30 1 calc PR D 2
H1'4_3 H -0.2561 0.2348 0.3088 0.092 Uiso 0.30 1 calc PR D 2
H1'5_3 H -0.2288 0.1666 0.2812 0.092 Uiso 0.30 1 calc PR D 2
C2'_3 C -0.072(3) 0.159(3) 0.266(3) 0.061(5) Uiso 0.30 1 d PD D 2
H2'1_3 H -0.0451 0.1809 0.2215 0.092 Uiso 0.30 1 calc PR D 2
H2'2_3 H -0.1112 0.1195 0.2694 0.092 Uiso 0.30 1 calc PR D 2
H2'3_3 H -0.0250 0.1323 0.2972 0.092 Uiso 0.30 1 calc PR D 2
Cl1_3 Cl 0.2776(10) -0.1652(11) 0.0342(9) 0.236(7) Uiso 1 1 d D . .
Cl2_3 Cl 0.0988(10) -0.1615(12) 0.0882(10) 0.255(8) Uiso 1 1 d D . .
C100_3 C 0.1665(13) -0.153(3) 0.0194(11) 0.183(19) Uiso 1 1 d D . .
H10A_3 H 0.1515 -0.0999 -0.0159 0.220 Uiso 1 1 calc R . .
H10B_3 H 0.1554 -0.1940 0.0039 0.220 Uiso 1 1 calc R . .

loop_
_atom_site_aniso_label
_atom_site_aniso_U_11
_atom_site_aniso_U_22
_atom_site_aniso_U_33
_atom_site_aniso_U_23
_atom_site_aniso_U_13
_atom_site_aniso_U_12
I1_1 0.0872(10) 0.0483(7) 0.0332(6) -0.0154(5) -0.0026(6) -0.0089(7)
Rh1_1 0.1176(15) 0.0250(7) 0.0262(7) -0.0070(5) -0.0010(8) 0.0132(8)
I1_2 0.0230(5) 0.0398(6) 0.0324(5) -0.0150(4) 0.0003(4) -0.0011(4)
Rh1_2 0.0313(6) 0.0218(5) 0.0282(6) -0.0094(5) -0.0023(5) -0.0088(5)

loop_
_atom_type_symbol
_atom_type_description
_atom_type_scat_dispersion_real
_atom_type_scat_dispersion_imag
_atom_type_scat_source
C C 0.0033 0.0016 'International Tables Vol C Tables 4.2.6.8 and 6.1.1.4'
H H 0.0000 0.0000 'International Tables Vol C Tables 4.2.6.8 and 6.1.1.4'
N N 0.0061 0.0033 'International Tables Vol C Tables 4.2.6.8 and 6.1.1.4'
Rh Rh -1.1178 0.9187 'International Tables Vol C Tables 4.2.6.8 and 6.1.1.4'
I I -0.4742 1.8119 'International Tables Vol C Tables 4.2.6.8 and 6.1.1.4'
Cl Cl 0.1484 0.1585 'International Tables Vol C Tables 4.2.6.8 and 6.1.1.4'

loop_
_geom_angle_atom_site_label_1
_geom_angle_atom_site_label_2
_geom_angle_atom_site_label_3
_geom_angle
_geom_angle_site_symmetry_1
_geom_angle_site_symmetry_3
_geom_angle_publ_flag
N4_1 Rh1_1 N2_1 178.2(7) . . ?
N4_1 Rh1_1 N1_1 93.8(7) . . ?
N2_1 Rh1_1 N1_1 87.6(6) . . ?
N4_1 Rh1_1 N3_1 86.7(7) . . ?
N2_1 Rh1_1 N3_1 92.0(6) . . ?
N1_1 Rh1_1 N3_1 178.5(6) . . ?
N4_1 Rh1_1 N1'_3 95.9(12) . . ?
N2_1 Rh1_1 N1'_3 82.7(11) . . ?
N1_1 Rh1_1 N1'_3 97.0(13) . . ?
N3_1 Rh1_1 N1'_3 84.4(13) . . ?
N4_1 Rh1_1 N2_3 87.5(7) . . ?
N2_1 Rh1_1 N2_3 91.1(7) . . ?
N1_1 Rh1_1 N2_3 98.6(6) . . ?
N3_1 Rh1_1 N2_3 82.9(6) . . ?
N1'_3 Rh1_1 N2_3 8.5(13) . . ?
N4_1 Rh1_1 I1_1 90.6(5) . . ?
N2_1 Rh1_1 I1_1 90.6(5) . . ?
N1_1 Rh1_1 I1_1 88.0(4) . . ?
N3_1 Rh1_1 I1_1 90.6(4) . . ?
N1'_3 Rh1_1 I1_1 171.5(9) . . ?
N2_3 Rh1_1 I1_1 173.3(5) . . ?
C2_1 N1_1 C5_1 110.0(17) . . ?
C2_1 N1_1 Rh1_1 120.9(14) . . ?
C5_1 N1_1 Rh1_1 128.9(13) . . ?
C7_1 N2_1 C10_1 106.3(17) . . ?
C7_1 N2_1 Rh1_1 130.0(14) . . ?
C10_1 N2_1 Rh1_1 123.7(14) . . ?
C12_1 N3_1 C15_1 107.9(15) . . ?
C12_1 N3_1 Rh1_1 123.9(12) . . ?
C15_1 N3_1 Rh1_1 128.2(12) . . ?
C20_1 N4_1 C17_1 105.8(18) . . ?
C20_1 N4_1 Rh1_1 123.5(15) . . ?
C17_1 N4_1 Rh1_1 130.6(14) . . ?
C2_1 C1_1 C20_1 124(2) . . ?
C2_1 C1_1 H1_1 117.8 . . ?
C20_1 C1_1 H1_1 117.8 . . ?
N1_1 C2_1 C1_1 130(2) . . ?
N1_1 C2_1 C3_1 106.8(19) . . ?
C1_1 C2_1 C3_1 122(2) . . ?
C4_1 C3_1 C2_1 109(2) . . ?
C4_1 C3_1 C25_1 124(2) . . ?
C2_1 C3_1 C25_1 127(2) . . ?
C5_1 C4_1 C3_1 107(2) . . ?
C5_1 C4_1 C21_1 129(2) . . ?
C3_1 C4_1 C21_1 124(2) . . ?
C4_1 C5_1 N1_1 107.0(18) . . ?
C4_1 C5_1 C6_1 133(2) . . ?
N1_1 C5_1 C6_1 119.6(18) . . ?
C7_1 C6_1 C5_1 129.7(19) . . ?
C7_1 C6_1 C49_1 119.8(18) . . ?
C5_1 C6_1 C49_1 110.4(17) . . ?
N2_1 C7_1 C6_1 123.0(18) . . ?
N2_1 C7_1 C8_1 108.8(17) . . ?
C6_1 C7_1 C8_1 128.2(18) . . ?
C9_1 C8_1 C7_1 109.3(19) . . ?
C9_1 C8_1 C22_1 125(2) . . ?
C7_1 C8_1 C22_1 125.8(19) . . ?
C8_1 C9_1 C31_1 130(2) . . ?
C8_1 C9_1 C10_1 103.4(19) . . ?
C31_1 C9_1 C10_1 127(2) . . ?
N2_1 C10_1 C11_1 127(2) . . ?
N2_1 C10_1 C9_1 112.0(19) . . ?
C11_1 C10_1 C9_1 121(2) . . ?
C10_1 C11_1 C12_1 125(2) . . ?
C10_1 C11_1 H11_1 117.4 . . ?
C12_1 C11_1 H11_1 117.5 . . ?
N3_1 C12_1 C11_1 127.6(19) . . ?
N3_1 C12_1 C13_1 110.4(17) . . ?
C11_1 C12_1 C13_1 122.0(19) . . ?
C14_1 C13_1 C12_1 104.6(19) . . ?
C14_1 C13_1 C37_1 131(2) . . ?
C12_1 C13_1 C37_1 124.8(19) . . ?
C13_1 C14_1 C15_1 109(2) . . ?
C13_1 C14_1 C23_1 120(2) . . ?
C15_1 C14_1 C23_1 131(2) . . ?
N3_1 C15_1 C14_1 107.8(17) . . ?
N3_1 C15_1 C16_1 122.5(18) . . ?
C14_1 C15_1 C16_1 129.7(19) . . ?
C17_1 C16_1 C15_1 128.3(19) . . ?
C17_1 C16_1 C55_1 117.4(17) . . ?
C15_1 C16_1 C55_1 114.3(17) . . ?
C16_1 C17_1 N4_1 122.4(19) . . ?
C16_1 C17_1 C18_1 130(2) . . ?
N4_1 C17_1 C18_1 107.6(18) . . ?
C19_1 C18_1 C17_1 109(2) . . ?
C19_1 C18_1 C24_1 124(2) . . ?
C17_1 C18_1 C24_1 127(2) . . ?
C18_1 C19_1 C20_1 107(2) . . ?
C18_1 C19_1 C43_1 131(2) . . ?
C20_1 C19_1 C43_1 122(2) . . ?
N4_1 C20_1 C1_1 127(2) . . ?
N4_1 C20_1 C19_1 110(2) . . ?
C1_1 C20_1 C19_1 123(2) . . ?
C4_1 C21_1 H21A_1 109.5 . . ?
C4_1 C21_1 H21B_1 109.4 . . ?
H21A_1 C21_1 H21B_1 109.5 . . ?
C4_1 C21_1 H21C_1 109.4 . . ?
H21A_1 C21_1 H21C_1 109.5 . . ?
H21B_1 C21_1 H21C_1 109.5 . . ?
C8_1 C22_1 H22A_1 109.5 . . ?
C8_1 C22_1 H22B_1 109.5 . . ?
H22A_1 C22_1 H22B_1 109.5 . . ?
C8_1 C22_1 H22C_1 109.4 . . ?
H22A_1 C22_1 H22C_1 109.5 . . ?
H22B_1 C22_1 H22C_1 109.5 . . ?
C14_1 C23_1 H23A_1 109.5 . . ?
C14_1 C23_1 H23B_1 109.5 . . ?
H23A_1 C23_1 H23B_1 109.5 . . ?
C14_1 C23_1 H23C_1 109.4 . . ?
H23A_1 C23_1 H23C_1 109.5 . . ?
H23B_1 C23_1 H23C_1 109.5 . . ?
C18_1 C24_1 H24A_1 109.4 . . ?
C18_1 C24_1 H24B_1 109.5 . . ?
H24A_1 C24_1 H24B_1 109.5 . . ?
C18_1 C24_1 H24C_1 109.5 . . ?
H24A_1 C24_1 H24C_1 109.5 . . ?
H24B_1 C24_1 H24C_1 109.5 . . ?
C3_1 C25_1 C26_1 115.2(19) . . ?
C3_1 C25_1 H25A_1 108.5 . . ?
C26_1 C25_1 H25A_1 108.6 . . ?
C3_1 C25_1 H25B_1 108.5 . . ?
C26_1 C25_1 H25B_1 108.4 . . ?
H25A_1 C25_1 H25B_1 107.5 . . ?
C27_1 C26_1 C25_1 116(2) . . ?
C27_1 C26_1 H26A_1 108.1 . . ?
C25_1 C26_1 H26A_1 108.3 . . ?
C27_1 C26_1 H26B_1 108.3 . . ?
C25_1 C26_1 H26B_1 108.3 . . ?
H26A_1 C26_1 H26B_1 107.5 . . ?
C26_1 C27_1 C28_1 115(2) . . ?
C26_1 C27_1 H27A_1 108.4 . . ?
C28_1 C27_1 H27A_1 109.8 . . ?
C26_1 C27_1 H27B_1 108.1 . . ?
C28_1 C27_1 H27B_1 107.6 . . ?
H27A_1 C27_1 H27B_1 107.5 . . ?
C29_1 C28_1 C27_1 112.7(11) . . ?
C29_1 C28_1 H28A_1 112.5 . . ?
C27_1 C28_1 H28A_1 109.4 . . ?
C29_1 C28_1 H28B_1 104.1 . . ?
C27_1 C28_1 H28B_1 110.1 . . ?
H28A_1 C28_1 H28B_1 107.8 . . ?
C28_1 C29_1 C30_1 112.5(11) . . ?
C28_1 C29_1 H29A_1 106.2 . . ?
C30_1 C29_1 H29A_1 110.0 . . ?
C28_1 C29_1 H29B_1 106.4 . . ?
C30_1 C29_1 H29B_1 113.5 . . ?
H29A_1 C29_1 H29B_1 107.8 . . ?
C29'_1 C28'_1 H28C_1 110.5 . . ?
C29'_1 C28'_1 H28D_1 108.0 . . ?
H28C_1 C28'_1 H28D_1 107.8 . . ?
C28'_1 C29'_1 C30'_1 112.8(11) . . ?
C28'_1 C29'_1 H29C_1 108.2 . . ?
C30'_1 C29'_1 H29C_1 109.0 . . ?
C28'_1 C29'_1 H29D_1 108.2 . . ?
C30'_1 C29'_1 H29D_1 110.7 . . ?
H29C_1 C29'_1 H29D_1 107.8 . . ?
C29'_1 C30'_1 H30D_1 112.3 . . ?
C29'_1 C30'_1 H30E_1 109.1 . . ?
H30D_1 C30'_1 H30E_1 108.2 . . ?
C29'_1 C30'_1 H30F_1 109.6 . . ?
H30D_1 C30'_1 H30F_1 108.9 . . ?
H30E_1 C30'_1 H30F_1 108.7 . . ?
C32_1 C31_1 C9_1 110.1(17) . . ?
C32_1 C31_1 H31A_1 109.4 . . ?
C9_1 C31_1 H31A_1 109.6 . . ?
C32_1 C31_1 H31B_1 109.7 . . ?
C9_1 C31_1 H31B_1 109.7 . . ?
H31A_1 C31_1 H31B_1 108.2 . . ?
C33_1 C32_1 C31_1 112.8(10) . . ?
C33_1 C32_1 H32A_1 108.7 . . ?
C31_1 C32_1 H32A_1 108.8 . . ?
C33_1 C32_1 H32B_1 109.4 . . ?
C31_1 C32_1 H32B_1 109.2 . . ?
H32A_1 C32_1 H32B_1 107.8 . . ?
C32_1 C33_1 C34_1 113.9(10) . . ?
C32_1 C33_1 H33A_1 109.1 . . ?
C34_1 C33_1 H33A_1 109.0 . . ?
C32_1 C33_1 H33B_1 108.4 . . ?
C34_1 C33_1 H33B_1 108.6 . . ?
H33A_1 C33_1 H33B_1 107.7 . . ?
C33_1 C34_1 C35_1 112.5(10) . . ?
C33_1 C34_1 H34A_1 109.3 . . ?
C35_1 C34_1 H34A_1 109.1 . . ?
C33_1 C34_1 H34B_1 109.0 . . ?
C35_1 C34_1 H34B_1 109.0 . . ?
H34A_1 C34_1 H34B_1 107.8 . . ?
C34_1 C35_1 C36_1 112.6(10) . . ?
C34_1 C35_1 H35A_1 109.0 . . ?
C36_1 C35_1 H35A_1 109.3 . . ?
C34_1 C35_1 H35B_1 109.0 . . ?
C36_1 C35_1 H35B_1 108.9 . . ?
H35A_1 C35_1 H35B_1 107.8 . . ?
C35_1 C36_1 H36A_1 109.3 . . ?
C35_1 C36_1 H36B_1 109.5 . . ?
H36A_1 C36_1 H36B_1 109.5 . . ?
C35_1 C36_1 H36C_1 109.7 . . ?
H36A_1 C36_1 H36C_1 109.5 . . ?
H36B_1 C36_1 H36C_1 109.5 . . ?
C38_1 C37_1 C13_1 115.8(17) . . ?
C38_1 C37_1 H37A_1 108.3 . . ?
C13_1 C37_1 H37A_1 108.3 . . ?
C38_1 C37_1 H37B_1 108.3 . . ?
C13_1 C37_1 H37B_1 108.4 . . ?
H37A_1 C37_1 H37B_1 107.4 . . ?
C39_1 C38_1 C37_1 112.5(10) . . ?
C39_1 C38_1 H38A_1 109.1 . . ?
C37_1 C38_1 H38A_1 109.1 . . ?
C39_1 C38_1 H38B_1 109.1 . . ?
C37_1 C38_1 H38B_1 109.1 . . ?
H38A_1 C38_1 H38B_1 107.8 . . ?
C38_1 C39_1 C40_1 112.8(10) . . ?
C38_1 C39_1 H39A_1 109.0 . . ?
C40_1 C39_1 H39A_1 109.3 . . ?
C38_1 C39_1 H39B_1 109.0 . . ?
C40_1 C39_1 H39B_1 108.8 . . ?
H39A_1 C39_1 H39B_1 107.8 . . ?
C39_1 C40_1 C41_1 112.5(10) . . ?
C39_1 C40_1 H40A_1 108.9 . . ?
C41_1 C40_1 H40A_1 109.3 . . ?
C39_1 C40_1 H40B_1 109.0 . . ?
C41_1 C40_1 H40B_1 109.2 . . ?
H40A_1 C40_1 H40B_1 107.8 . . ?
C42_1 C41_1 C40_1 112.7(10) . . ?
C42_1 C41_1 H41A_1 108.9 . . ?
C40_1 C41_1 H41A_1 109.1 . . ?
C42_1 C41_1 H41B_1 108.9 . . ?
C40_1 C41_1 H41B_1 109.3 . . ?
H41A_1 C41_1 H41B_1 107.8 . . ?
C41_1 C42_1 H42A_1 109.2 . . ?
C41_1 C42_1 H42B_1 109.8 . . ?
H42A_1 C42_1 H42B_1 109.5 . . ?
C41_1 C42_1 H42C_1 109.4 . . ?
H42A_1 C42_1 H42C_1 109.5 . . ?
H42B_1 C42_1 H42C_1 109.5 . . ?
C19_1 C43_1 C44_1 126.1(17) . . ?
C19_1 C43_1 H43A_1 105.9 . . ?
C44_1 C43_1 H43A_1 105.9 . . ?
C19_1 C43_1 H43B_1 105.7 . . ?
C44_1 C43_1 H43B_1 105.7 . . ?
H43A_1 C43_1 H43B_1 106.2 . . ?
C43_1 C44_1 C45_1 111.7(10) . . ?
C43_1 C44_1 H44A_1 109.3 . . ?
C45_1 C44_1 H44A_1 109.8 . . ?
C43_1 C44_1 H44B_1 109.2 . . ?
C45_1 C44_1 H44B_1 108.8 . . ?
H44A_1 C44_1 H44B_1 107.9 . . ?
C46_1 C45_1 C44_1 112.9(11) . . ?
C46_1 C45_1 H45A_1 108.0 . . ?
C44_1 C45_1 H45A_1 108.5 . . ?
C46_1 C45_1 H45B_1 110.0 . . ?
C44_1 C45_1 H45B_1 109.5 . . ?
H45A_1 C45_1 H45B_1 107.8 . . ?
C45_1 C46_1 C47_1 112.6(11) . . ?
C45_1 C46_1 H46A_1 110.2 . . ?
C47_1 C46_1 H46A_1 108.9 . . ?
C45_1 C46_1 H46B_1 108.2 . . ?
C47_1 C46_1 H46B_1 109.0 . . ?
H46A_1 C46_1 H46B_1 107.8 . . ?
C48_1 C47_1 C46_1 112.3(11) . . ?
C48_1 C47_1 H47A_1 109.9 . . ?
C46_1 C47_1 H47A_1 109.1 . . ?
C48_1 C47_1 H47B_1 108.6 . . ?
C46_1 C47_1 H47B_1 109.0 . . ?
H47A_1 C47_1 H47B_1 107.9 . . ?
C45'_1 C44'_1 H44C_1 110.5 . . ?
C45'_1 C44'_1 H44D_1 108.5 . . ?
H44C_1 C44'_1 H44D_1 108.0 . . ?
C46'_1 C45'_1 C44'_1 112.9(11) . . ?
C46'_1 C45'_1 H45C_1 111.3 . . ?
C44'_1 C45'_1 H45C_1 110.0 . . ?
C46'_1 C45'_1 H45D_1 106.5 . . ?
C44'_1 C45'_1 H45D_1 108.1 . . ?
H45C_1 C45'_1 H45D_1 107.8 . . ?
C45'_1 C46'_1 C47'_1 112.3(11) . . ?
C45'_1 C46'_1 H46C_1 106.6 . . ?
C47'_1 C46'_1 H46C_1 108.8 . . ?
C45'_1 C46'_1 H46D_1 111.4 . . ?
C47'_1 C46'_1 H46D_1 109.6 . . ?
H46C_1 C46'_1 H46D_1 107.9 . . ?
C48'_1 C47'_1 C46'_1 111.9(11) . . ?
C48'_1 C47'_1 H47C_1 110.6 . . ?
C46'_1 C47'_1 H47C_1 109.0 . . ?
C48'_1 C47'_1 H47D_1 108.4 . . ?
C46'_1 C47'_1 H47D_1 108.9 . . ?
H47C_1 C47'_1 H47D_1 107.9 . . ?
C47'_1 C48'_1 H48D_1 113.6 . . ?
C47'_1 C48'_1 H48E_1 111.3 . . ?
H48D_1 C48'_1 H48E_1 106.4 . . ?
C47'_1 C48'_1 H48F_1 113.8 . . ?
H48D_1 C48'_1 H48F_1 105.6 . . ?
H48E_1 C48'_1 H48F_1 105.5 . . ?
C54_1 C49_1 C50_1 120(2) . . ?
C54_1 C49_1 C6_1 120.8(19) . . ?
C50_1 C49_1 C6_1 119.3(19) . . ?
C51_1 C50_1 C49_1 120(2) . . ?
C51_1 C50_1 H50_1 119.9 . . ?
C49_1 C50_1 H50_1 120.0 . . ?
C52_1 C51_1 C50_1 117(3) . . ?
C52_1 C51_1 H51_1 121.2 . . ?
C50_1 C51_1 H51_1 121.3 . . ?
C51_1 C52_1 C53_1 125(3) . . ?
C51_1 C52_1 H52_1 117.4 . . ?
C53_1 C52_1 H52_1 117.4 . . ?
C52_1 C53_1 C54_1 117(2) . . ?
C52_1 C53_1 H53_1 121.5 . . ?
C54_1 C53_1 H53_1 121.6 . . ?
C49_1 C54_1 C53_1 120(2) . . ?
C49_1 C54_1 H54_1 119.9 . . ?
C53_1 C54_1 H54_1 119.9 . . ?
C56_1 C55_1 C60_1 120.0 . . ?
C56_1 C55_1 C16_1 122.1(12) . . ?
C60_1 C55_1 C16_1 117.9(12) . . ?
C55_1 C56_1 C57_1 120.0 . . ?
C55_1 C56_1 H56_1 120.0 . . ?
C57_1 C56_1 H56_1 120.0 . . ?
C58_1 C57_1 C56_1 120.0 . . ?
C58_1 C57_1 H57_1 120.0 . . ?
C56_1 C57_1 H57_1 120.0 . . ?
C59_1 C58_1 C57_1 120.0 . . ?
C59_1 C58_1 H58_1 120.0 . . ?
C57_1 C58_1 H58_1 120.0 . . ?
C58_1 C59_1 C60_1 120.0 . . ?
C58_1 C59_1 H59_1 120.0 . . ?
C60_1 C59_1 H59_1 120.0 . . ?
C59_1 C60_1 C55_1 120.0 . . ?
C59_1 C60_1 H60_1 120.0 . . ?
C55_1 C60_1 H60_1 120.0 . . ?
N3_2 Rh1_2 N4_2 87.3(5) . . ?
N3_2 Rh1_2 N2_2 92.4(4) . . ?
N4_2 Rh1_2 N2_2 178.8(5) . . ?
N3_2 Rh1_2 N1_2 179.0(5) . . ?
N4_2 Rh1_2 N1_2 93.4(5) . . ?
N2_2 Rh1_2 N1_2 86.9(5) . . ?
N3_2 Rh1_2 N1_3 101.9(6) . . ?
N4_2 Rh1_2 N1_3 87.8(6) . . ?
N2_2 Rh1_2 N1_3 91.1(6) . . ?
N1_2 Rh1_2 N1_3 77.4(6) . . ?
N3_2 Rh1_2 N2'_3 82.7(10) . . ?
N4_2 Rh1_2 N2'_3 93.5(10) . . ?
N2_2 Rh1_2 N2'_3 85.3(10) . . ?
N1_2 Rh1_2 N2'_3 96.5(10) . . ?
N1_3 Rh1_2 N2'_3 20.3(9) . . ?
N3_2 Rh1_2 I1_2 90.5(3) . . ?
N4_2 Rh1_2 I1_2 89.2(3) . . ?
N2_2 Rh1_2 I1_2 92.0(3) . . ?
N1_2 Rh1_2 I1_2 90.3(3) . . ?
N1_3 Rh1_2 I1_2 167.1(6) . . ?
N2'_3 Rh1_2 I1_2 172.5(10) . . ?
C5_2 N1_2 C2_2 110.5(13) . . ?
C5_2 N1_2 Rh1_2 126.0(10) . . ?
C2_2 N1_2 Rh1_2 122.2(10) . . ?
C10_2 N2_2 C7_2 107.2(12) . . ?
C10_2 N2_2 Rh1_2 123.5(10) . . ?
C7_2 N2_2 Rh1_2 129.3(9) . . ?
C12_2 N3_2 C15_2 106.2(12) . . ?
C12_2 N3_2 Rh1_2 124.3(9) . . ?
C15_2 N3_2 Rh1_2 129.4(9) . . ?
C17_2 N4_2 C20_2 107.9(12) . . ?
C17_2 N4_2 Rh1_2 129.4(10) . . ?
C20_2 N4_2 Rh1_2 122.5(10) . . ?
C20_2 C1_2 C2_2 129.8(16) . . ?
C20_2 C1_2 H1_2 115.1 . . ?
C2_2 C1_2 H1_2 115.1 . . ?
N1_2 C2_2 C1_2 125.0(15) . . ?
N1_2 C2_2 C3_2 108.5(14) . . ?
C1_2 C2_2 C3_2 126.4(15) . . ?
C4_2 C3_2 C2_2 107.6(15) . . ?
C4_2 C3_2 C25_2 125.8(16) . . ?
C2_2 C3_2 C25_2 126.6(16) . . ?
C3_2 C4_2 C5_2 106.5(14) . . ?
C3_2 C4_2 C21_2 122.0(15) . . ?
C5_2 C4_2 C21_2 131.3(14) . . ?
N1_2 C5_2 C6_2 126.5(14) . . ?
N1_2 C5_2 C4_2 106.7(13) . . ?
C6_2 C5_2 C4_2 126.5(14) . . ?
C7_2 C6_2 C5_2 125.0(13) . . ?
C7_2 C6_2 C49_2 118.6(12) . . ?
C5_2 C6_2 C49_2 116.3(13) . . ?
N2_2 C7_2 C6_2 124.3(13) . . ?
N2_2 C7_2 C8_2 109.3(12) . . ?
C6_2 C7_2 C8_2 126.4(13) . . ?
C9_2 C8_2 C7_2 106.3(13) . . ?
C9_2 C8_2 C22_2 123.5(14) . . ?
C7_2 C8_2 C22_2 130.2(13) . . ?
C8_2 C9_2 C10_2 106.7(14) . . ?
C8_2 C9_2 C31_2 129.1(15) . . ?
C10_2 C9_2 C31_2 124.0(15) . . ?
N2_2 C10_2 C11_2 126.9(14) . . ?
N2_2 C10_2 C9_2 110.3(13) . . ?
C11_2 C10_2 C9_2 122.5(15) . . ?
C10_2 C11_2 C12_2 127.4(16) . . ?
C10_2 C11_2 H11_2 116.3 . . ?
C12_2 C11_2 H11_2 116.3 . . ?
N3_2 C12_2 C11_2 125.1(14) . . ?
N3_2 C12_2 C13_2 110.7(13) . . ?
C11_2 C12_2 C13_2 124.3(14) . . ?
C14_2 C13_2 C12_2 107.7(14) . . ?
C14_2 C13_2 C37_2 126.4(16) . . ?
C12_2 C13_2 C37_2 125.9(15) . . ?
C13_2 C14_2 C15_2 105.5(13) . . ?
C13_2 C14_2 C23_2 123.5(15) . . ?
C15_2 C14_2 C23_2 131.0(14) . . ?
N3_2 C15_2 C16_2 123.5(13) . . ?
N3_2 C15_2 C14_2 109.9(12) . . ?
C16_2 C15_2 C14_2 126.5(13) . . ?
C17_2 C16_2 C15_2 125.3(13) . . ?
C17_2 C16_2 C55_2 118.4(13) . . ?
C15_2 C16_2 C55_2 116.3(13) . . ?
N4_2 C17_2 C16_2 124.4(13) . . ?
N4_2 C17_2 C18_2 107.7(13) . . ?
C16_2 C17_2 C18_2 127.7(14) . . ?
C19_2 C18_2 C17_2 108.0(14) . . ?
C19_2 C18_2 C24_2 124.3(16) . . ?
C17_2 C18_2 C24_2 127.5(15) . . ?
C18_2 C19_2 C20_2 107.7(15) . . ?
C18_2 C19_2 C43_2 129.5(17) . . ?
C20_2 C19_2 C43_2 122.7(16) . . ?
C1_2 C20_2 N4_2 126.3(15) . . ?
C1_2 C20_2 C19_2 125.2(16) . . ?
N4_2 C20_2 C19_2 108.5(14) . . ?
C4_2 C21_2 H21A_2 109.5 . . ?
C4_2 C21_2 H21B_2 109.5 . . ?
H21A_2 C21_2 H21B_2 109.5 . . ?
C4_2 C21_2 H21C_2 109.4 . . ?
H21A_2 C21_2 H21C_2 109.5 . . ?
H21B_2 C21_2 H21C_2 109.5 . . ?
C8_2 C22_2 H22A_2 109.4 . . ?
C8_2 C22_2 H22B_2 109.5 . . ?
H22A_2 C22_2 H22B_2 109.5 . . ?
C8_2 C22_2 H22C_2 109.5 . . ?
H22A_2 C22_2 H22C_2 109.5 . . ?
H22B_2 C22_2 H22C_2 109.5 . . ?
C14_2 C23_2 H23A_2 109.5 . . ?
C14_2 C23_2 H23B_2 109.4 . . ?
H23A_2 C23_2 H23B_2 109.5 . . ?
C14_2 C23_2 H23C_2 109.5 . . ?
H23A_2 C23_2 H23C_2 109.5 . . ?
H23B_2 C23_2 H23C_2 109.5 . . ?
C18_2 C24_2 H24A_2 109.4 . . ?
C18_2 C24_2 H24B_2 109.6 . . ?
H24A_2 C24_2 H24B_2 109.5 . . ?
C18_2 C24_2 H24C_2 109.5 . . ?
H24A_2 C24_2 H24C_2 109.5 . . ?
H24B_2 C24_2 H24C_2 109.5 . . ?
C3_2 C25_2 C26_2 113.0(18) . . ?
C3_2 C25_2 H25A_2 109.0 . . ?
C26_2 C25_2 H25A_2 109.0 . . ?
C3_2 C25_2 H25B_2 109.0 . . ?
C26_2 C25_2 H25B_2 109.0 . . ?
H25A_2 C25_2 H25B_2 107.8 . . ?
C27_2 C26_2 C25_2 117(2) . . ?
C27_2 C26_2 H26A_2 108.1 . . ?
C25_2 C26_2 H26A_2 108.1 . . ?
C27_2 C26_2 H26B_2 108.1 . . ?
C25_2 C26_2 H26B_2 108.0 . . ?
H26A_2 C26_2 H26B_2 107.3 . . ?
C26_2 C27_2 C28_2 115(2) . . ?
C26_2 C27_2 H27A_2 108.6 . . ?
C28_2 C27_2 H27A_2 108.6 . . ?
C26_2 C27_2 H27B_2 108.6 . . ?
C28_2 C27_2 H27B_2 108.6 . . ?
H27A_2 C27_2 H27B_2 107.6 . . ?
C29_2 C28_2 C27_2 118(3) . . ?
C29_2 C28_2 H28A_2 107.8 . . ?
C27_2 C28_2 H28A_2 107.7 . . ?
C29_2 C28_2 H28B_2 107.7 . . ?
C27_2 C28_2 H28B_2 107.8 . . ?
H28A_2 C28_2 H28B_2 107.1 . . ?
C28_2 C29_2 C30_2 112.1(19) . . ?
C28_2 C29_2 H29A_2 109.2 . . ?
C30_2 C29_2 H29A_2 109.2 . . ?
C28_2 C29_2 H29B_2 109.2 . . ?
C30_2 C29_2 H29B_2 109.2 . . ?
H29A_2 C29_2 H29B_2 107.9 . . ?
C29_2 C30_2 H30A_2 109.4 . . ?
C29_2 C30_2 H30B_2 109.5 . . ?
H30A_2 C30_2 H30B_2 109.5 . . ?
C29_2 C30_2 H30C_2 109.5 . . ?
H30A_2 C30_2 H30C_2 109.5 . . ?
H30B_2 C30_2 H30C_2 109.5 . . ?
C9_2 C31_2 C32_2 110.6(17) . . ?
C9_2 C31_2 H31A_2 109.5 . . ?
C32_2 C31_2 H31A_2 109.5 . . ?
C9_2 C31_2 H31B_2 109.5 . . ?
C32_2 C31_2 H31B_2 109.6 . . ?
H31A_2 C31_2 H31B_2 108.1 . . ?
C33_2 C32_2 C31_2 111(2) . . ?
C33_2 C32_2 H32A_2 109.4 . . ?
C31_2 C32_2 H32A_2 109.4 . . ?
C33_2 C32_2 H32B_2 109.3 . . ?
C31_2 C32_2 H32B_2 109.3 . . ?
H32A_2 C32_2 H32B_2 108.0 . . ?
C32_2 C33_2 C34_2 114(2) . . ?
C32_2 C33_2 H33A_2 108.7 . . ?
C34_2 C33_2 H33A_2 108.6 . . ?
C32_2 C33_2 H33B_2 108.8 . . ?
C34_2 C33_2 H33B_2 108.8 . . ?
H33A_2 C33_2 H33B_2 107.6 . . ?
C35_2 C34_2 C33_2 110(3) . . ?
C35_2 C34_2 H34A_2 109.4 . . ?
C33_2 C34_2 H34A_2 109.6 . . ?
C35_2 C34_2 H34B_2 109.8 . . ?
C33_2 C34_2 H34B_2 109.5 . . ?
H34A_2 C34_2 H34B_2 108.1 . . ?
C36_2 C35_2 C34_2 112.1(19) . . ?
C36_2 C35_2 H35A_2 109.0 . . ?
C34_2 C35_2 H35A_2 109.1 . . ?
C36_2 C35_2 H35B_2 109.3 . . ?
C34_2 C35_2 H35B_2 109.5 . . ?
H35A_2 C35_2 H35B_2 107.9 . . ?
C35_2 C36_2 H36A_2 109.4 . . ?
C35_2 C36_2 H36B_2 109.4 . . ?
H36A_2 C36_2 H36B_2 109.4 . . ?
C35_2 C36_2 H36C_2 109.7 . . ?
H36A_2 C36_2 H36C_2 109.4 . . ?
H36B_2 C36_2 H36C_2 109.5 . . ?
C13_2 C37_2 C38_2 114.3(18) . . ?
C13_2 C37_2 H37A_2 108.7 . . ?
C38_2 C37_2 H37A_2 108.7 . . ?
C13_2 C37_2 H37B_2 108.7 . . ?
C38_2 C37_2 H37B_2 108.6 . . ?
H37A_2 C37_2 H37B_2 107.6 . . ?
C39_2 C38_2 C37_2 113(2) . . ?
C39_2 C38_2 H38A_2 108.8 . . ?
C37_2 C38_2 H38A_2 109.0 . . ?
C39_2 C38_2 H38B_2 108.9 . . ?
C37_2 C38_2 H38B_2 108.9 . . ?
H38A_2 C38_2 H38B_2 107.7 . . ?
C40_2 C39_2 C38_2 115(2) . . ?
C40_2 C39_2 H39A_2 108.5 . . ?
C38_2 C39_2 H39A_2 108.5 . . ?
C40_2 C39_2 H39B_2 108.5 . . ?
C38_2 C39_2 H39B_2 108.6 . . ?
H39A_2 C39_2 H39B_2 107.5 . . ?
C39_2 C40_2 C41_2 111.2(17) . . ?
C39_2 C40_2 H40A_2 109.4 . . ?
C41_2 C40_2 H40A_2 109.4 . . ?
C39_2 C40_2 H40B_2 109.4 . . ?
C41_2 C40_2 H40B_2 109.4 . . ?
H40A_2 C40_2 H40B_2 108.0 . . ?
C42_2 C41_2 C40_2 112.5(19) . . ?
C42_2 C41_2 H41A_2 109.3 . . ?
C40_2 C41_2 H41A_2 109.1 . . ?
C42_2 C41_2 H41B_2 108.8 . . ?
C40_2 C41_2 H41B_2 109.1 . . ?
H41A_2 C41_2 H41B_2 107.8 . . ?
C41_2 C42_2 H42A_2 109.6 . . ?
C41_2 C42_2 H42B_2 109.6 . . ?
H42A_2 C42_2 H42B_2 109.5 . . ?
C41_2 C42_2 H42C_2 109.2 . . ?
H42A_2 C42_2 H42C_2 109.5 . . ?
H42B_2 C42_2 H42C_2 109.5 . . ?
C44_2 C43_2 C19_2 114.6(18) . . ?
C44_2 C43_2 H43A_2 108.7 . . ?
C19_2 C43_2 H43A_2 108.6 . . ?
C44_2 C43_2 H43B_2 108.6 . . ?
C19_2 C43_2 H43B_2 108.6 . . ?
H43A_2 C43_2 H43B_2 107.6 . . ?
C43_2 C44_2 C45_2 114(2) . . ?
C43_2 C44_2 H44A_2 108.6 . . ?
C45_2 C44_2 H44A_2 108.6 . . ?
C43_2 C44_2 H44B_2 108.7 . . ?
C45_2 C44_2 H44B_2 108.8 . . ?
H44A_2 C44_2 H44B_2 107.6 . . ?
C46_2 C45_2 C44_2 114(2) . . ?
C46_2 C45_2 H45A_2 108.8 . . ?
C44_2 C45_2 H45A_2 108.9 . . ?
C46_2 C45_2 H45B_2 108.7 . . ?
C44_2 C45_2 H45B_2 108.7 . . ?
H45A_2 C45_2 H45B_2 107.6 . . ?
C47_2 C46_2 C45_2 114(3) . . ?
C47_2 C46_2 H46A_2 108.7 . . ?
C45_2 C46_2 H46A_2 108.7 . . ?
C47_2 C46_2 H46B_2 108.6 . . ?
C45_2 C46_2 H46B_2 108.6 . . ?
H46A_2 C46_2 H46B_2 107.6 . . ?
C48_2 C47_2 C46_2 112.4(19) . . ?
C48_2 C47_2 H47A_2 109.1 . . ?
C46_2 C47_2 H47A_2 109.2 . . ?
C48_2 C47_2 H47B_2 109.1 . . ?
C46_2 C47_2 H47B_2 109.1 . . ?
H47A_2 C47_2 H47B_2 107.8 . . ?
C47_2 C48_2 H48A_2 109.4 . . ?
C47_2 C48_2 H48B_2 109.5 . . ?
H48A_2 C48_2 H48B_2 109.5 . . ?
C47_2 C48_2 H48C_2 109.5 . . ?
H48A_2 C48_2 H48C_2 109.5 . . ?
H48B_2 C48_2 H48C_2 109.5 . . ?
C54_2 C49_2 C50_2 118.5(15) . . ?
C54_2 C49_2 C6_2 122.3(13) . . ?
C50_2 C49_2 C6_2 119.2(13) . . ?
C49_2 C50_2 C51_2 119.8(16) . . ?
C49_2 C50_2 H50_2 120.1 . . ?
C51_2 C50_2 H50_2 120.1 . . ?
C52_2 C51_2 C50_2 119.3(18) . . ?
C52_2 C51_2 H51_2 120.4 . . ?
C50_2 C51_2 H51_2 120.3 . . ?
C53_2 C52_2 C51_2 122(2) . . ?
C53_2 C52_2 H52_2 119.2 . . ?
C51_2 C52_2 H52_2 119.2 . . ?
C52_2 C53_2 C54_2 121.1(18) . . ?
C52_2 C53_2 H53_2 119.4 . . ?
C54_2 C53_2 H53_2 119.4 . . ?
C53_2 C54_2 C49_2 119.5(16) . . ?
C53_2 C54_2 H54_2 120.2 . . ?
C49_2 C54_2 H54_2 120.2 . . ?
C60_2 C55_2 C56_2 118.7(16) . . ?
C60_2 C55_2 C16_2 121.9(15) . . ?
C56_2 C55_2 C16_2 119.4(15) . . ?
C55_2 C56_2 C57_2 120.3(18) . . ?
C55_2 C56_2 H56_2 119.8 . . ?
C57_2 C56_2 H56_2 119.8 . . ?
C58_2 C57_2 C56_2 117(2) . . ?
C58_2 C57_2 H57_2 121.6 . . ?
C56_2 C57_2 H57_2 121.6 . . ?
C59_2 C58_2 C57_2 125(2) . . ?
C59_2 C58_2 H58_2 117.6 . . ?
C57_2 C58_2 H58_2 117.6 . . ?
C58_2 C59_2 C60_2 120(2) . . ?
C58_2 C59_2 H59_2 120.1 . . ?
C60_2 C59_2 H59_2 120.1 . . ?
C55_2 C60_2 C59_2 119.6(19) . . ?
C55_2 C60_2 H60_2 120.2 . . ?
C59_2 C60_2 H60_2 120.2 . . ?
N1_3 N2_3 C2_3 106.6(17) . . ?
N1_3 N2_3 C1_3 99.0(18) . . ?
C2_3 N2_3 C1_3 106.1(13) . . ?
N1_3 N2_3 Rh1_1 112.9(11) . . ?
C2_3 N2_3 Rh1_1 116.6(15) . . ?
C1_3 N2_3 Rh1_1 114.0(14) . . ?
N2_3 N1_3 Rh1_2 136.2(14) . . ?
N2_3 N1_3 H1A_3 103.1 . . ?
Rh1_2 N1_3 H1A_3 103.1 . . ?
N2_3 N1_3 H1B_3 103.1 . . ?
Rh1_2 N1_3 H1B_3 103.1 . . ?
H1A_3 N1_3 H1B_3 105.1 . . ?
N1'_3 N2'_3 C2'_3 101(2) . . ?
N1'_3 N2'_3 C1'_3 94(3) . . ?
C2'_3 N2'_3 C1'_3 107.7(16) . . ?
N1'_3 N2'_3 Rh1_2 140(3) . . ?
C2'_3 N2'_3 Rh1_2 119(3) . . ?
C1'_3 N2'_3 Rh1_2 75(3) . . ?
N2'_3 N1'_3 Rh1_1 130(2) . . ?
N2'_3 N1'_3 H1'1_3 104.5 . . ?
Rh1_1 N1'_3 H1'1_3 104.7 . . ?
N2'_3 N1'_3 H1'2_3 105.0 . . ?
Rh1_1 N1'_3 H1'2_3 104.9 . . ?
H1'1_3 N1'_3 H1'2_3 105.8 . . ?
N2'_3 C1'_3 H1'3_3 109.0 . . ?
N2'_3 C1'_3 H1'4_3 110.0 . . ?
H1'3_3 C1'_3 H1'4_3 109.5 . . ?
N2'_3 C1'_3 H1'5_3 109.4 . . ?
H1'3_3 C1'_3 H1'5_3 109.5 . . ?
H1'4_3 C1'_3 H1'5_3 109.5 . . ?
N2'_3 C2'_3 H2'1_3 110.3 . . ?
N2'_3 C2'_3 H2'2_3 109.9 . . ?
H2'1_3 C2'_3 H2'2_3 109.0 . . ?
N2'_3 C2'_3 H2'3_3 109.6 . . ?
H2'1_3 C2'_3 H2'3_3 108.9 . . ?
H2'2_3 C2'_3 H2'3_3 109.0 . . ?
Cl2_3 C100_3 Cl1_3 112.1(8) . . ?
Cl2_3 C100_3 H10A_3 109.2 . . ?
Cl1_3 C100_3 H10A_3 109.3 . . ?
Cl2_3 C100_3 H10B_3 109.1 . . ?
Cl1_3 C100_3 H10B_3 109.1 . . ?
H10A_3 C100_3 H10B_3 107.9 . . ?

loop_
_geom_bond_atom_site_label_1
_geom_bond_atom_site_label_2
_geom_bond_distance
_geom_bond_site_symmetry_2
_geom_bond_publ_flag
I1_1 Rh1_1 2.6075(18) . ?
Rh1_1 N4_1 2.024(18) . ?
Rh1_1 N2_1 2.030(17) . ?
Rh1_1 N1_1 2.069(16) . ?
Rh1_1 N3_1 2.059(15) . ?
Rh1_1 N1'_3 2.179(18) . ?
Rh1_1 N2_3 2.270(14) . ?
N1_1 C2_1 1.31(2) . ?
N1_1 C5_1 1.40(2) . ?
N2_1 C7_1 1.36(2) . ?
N2_1 C10_1 1.37(3) . ?
N3_1 C12_1 1.33(2) . ?
N3_1 C15_1 1.38(2) . ?
N4_1 C20_1 1.34(3) . ?
N4_1 C17_1 1.37(3) . ?
C1_1 C2_1 1.40(3) . ?
C1_1 C20_1 1.43(3) . ?
C1_1 H1_1 0.9500 . ?
C2_1 C3_1 1.42(3) . ?
C3_1 C4_1 1.35(3) . ?
C3_1 C25_1 1.52(3) . ?
C4_1 C5_1 1.40(3) . ?
C4_1 C21_1 1.52(3) . ?
C5_1 C6_1 1.43(3) . ?
C6_1 C7_1 1.37(3) . ?
C6_1 C49_1 1.54(3) . ?
C7_1 C8_1 1.47(3) . ?
C8_1 C9_1 1.36(3) . ?
C8_1 C22_1 1.56(3) . ?
C9_1 C31_1 1.48(3) . ?
C9_1 C10_1 1.47(3) . ?
C10_1 C11_1 1.39(3) . ?
C11_1 C12_1 1.39(3) . ?
C11_1 H11_1 0.9500 . ?
C12_1 C13_1 1.44(3) . ?
C13_1 C14_1 1.37(3) . ?
C13_1 C37_1 1.50(3) . ?
C14_1 C15_1 1.41(3) . ?
C14_1 C23_1 1.54(3) . ?
C15_1 C16_1 1.41(3) . ?
C16_1 C17_1 1.34(3) . ?
C16_1 C55_1 1.50(2) . ?
C17_1 C18_1 1.47(3) . ?
C18_1 C19_1 1.26(3) . ?
C18_1 C24_1 1.55(3) . ?
C19_1 C20_1 1.46(3) . ?
C19_1 C43_1 1.47(3) . ?
C21_1 H21A_1 0.9800 . ?
C21_1 H21B_1 0.9800 . ?
C21_1 H21C_1 0.9800 . ?
C22_1 H22A_1 0.9800 . ?
C22_1 H22B_1 0.9800 . ?
C22_1 H22C_1 0.9800 . ?
C23_1 H23A_1 0.9800 . ?
C23_1 H23B_1 0.9800 . ?
C23_1 H23C_1 0.9800 . ?
C24_1 H24A_1 0.9800 . ?
C24_1 H24B_1 0.9800 . ?
C24_1 H24C_1 0.9800 . ?
C25_1 C26_1 1.55(3) . ?
C25_1 H25A_1 0.9900 . ?
C25_1 H25B_1 0.9900 . ?
C26_1 C27_1 1.43(3) . ?
C26_1 H26A_1 0.9900 . ?
C26_1 H26B_1 0.9900 . ?
C27_1 C28_1 1.489(11) . ?
C27_1 H27A_1 0.9900 . ?
C27_1 H27B_1 0.9900 . ?
C28_1 C29_1 1.486(12) . ?
C28_1 H28A_1 0.9900 . ?
C28_1 H28B_1 0.9900 . ?
C29_1 C30_1 1.493(15) . ?
C29_1 H29A_1 0.9900 . ?
C29_1 H29B_1 0.9900 . ?
C30_1 H30A_1 0.9801 . ?
C30_1 H30B_1 0.9800 . ?
C30_1 H30C_1 0.9801 . ?
C28'_1 C29'_1 1.481(11) . ?
C28'_1 H28C_1 0.9900 . ?
C28'_1 H28D_1 0.9900 . ?
C29'_1 C30'_1 1.483(12) . ?
C29'_1 H29C_1 0.9900 . ?
C29'_1 H29D_1 0.9900 . ?
C30'_1 H30D_1 0.9902 . ?
C30'_1 H30E_1 0.9873 . ?
C30'_1 H30F_1 0.9878 . ?
C31_1 C32_1 1.487(10) . ?
C31_1 H31A_1 0.9900 . ?
C31_1 H31B_1 0.9900 . ?
C32_1 C33_1 1.470(11) . ?
C32_1 H32A_1 0.9900 . ?
C32_1 H32B_1 0.9900 . ?
C33_1 C34_1 1.478(11) . ?
C33_1 H33A_1 0.9900 . ?
C33_1 H33B_1 0.9900 . ?
C34_1 C35_1 1.482(11) . ?
C34_1 H34A_1 0.9900 . ?
C34_1 H34B_1 0.9900 . ?
C35_1 C36_1 1.481(11) . ?
C35_1 H35A_1 0.9900 . ?
C35_1 H35B_1 0.9900 . ?
C36_1 H36A_1 0.9800 . ?
C36_1 H36B_1 0.9800 . ?
C36_1 H36C_1 0.9800 . ?
C37_1 C38_1 1.487(11) . ?
C37_1 H37A_1 0.9900 . ?
C37_1 H37B_1 0.9900 . ?
C38_1 C39_1 1.484(11) . ?
C38_1 H38A_1 0.9900 . ?
C38_1 H38B_1 0.9900 . ?
C39_1 C40_1 1.485(11) . ?
C39_1 H39A_1 0.9900 . ?
C39_1 H39B_1 0.9900 . ?
C40_1 C41_1 1.483(11) . ?
C40_1 H40A_1 0.9900 . ?
C40_1 H40B_1 0.9900 . ?
C41_1 C42_1 1.481(11) . ?
C41_1 H41A_1 0.9900 . ?
C41_1 H41B_1 0.9900 . ?
C42_1 H42A_1 0.9800 . ?
C42_1 H42B_1 0.9800 . ?
C42_1 H42C_1 0.9800 . ?
C43_1 C44_1 1.483(11) . ?
C43_1 H43A_1 0.9900 . ?
C43_1 H43B_1 0.9900 . ?
C44_1 C45_1 1.489(11) . ?
C44_1 H44A_1 0.9900 . ?
C44_1 H44B_1 0.9900 . ?
C45_1 C46_1 1.477(11) . ?
C45_1 H45A_1 0.9900 . ?
C45_1 H45B_1 0.9900 . ?
C46_1 C47_1 1.488(11) . ?
C46_1 H46A_1 0.9900 . ?
C46_1 H46B_1 0.9900 . ?
C47_1 C48_1 1.484(12) . ?
C47_1 H47A_1 0.9900 . ?
C47_1 H47B_1 0.9900 . ?
C48_1 H48A_1 0.9941 . ?
C48_1 H48B_1 0.9922 . ?
C48_1 H48C_1 0.9927 . ?
C44'_1 C45'_1 1.491(11) . ?
C44'_1 H44C_1 0.9900 . ?
C44'_1 H44D_1 0.9900 . ?
C45'_1 C46'_1 1.477(12) . ?
C45'_1 H45C_1 0.9900 . ?
C45'_1 H45D_1 0.9900 . ?
C46'_1 C47'_1 1.491(11) . ?
C46'_1 H46C_1 0.9900 . ?
C46'_1 H46D_1 0.9900 . ?
C47'_1 C48'_1 1.485(12) . ?
C47'_1 H47C_1 0.9900 . ?
C47'_1 H47D_1 0.9900 . ?
C48'_1 H48D_1 1.0159 . ?
C48'_1 H48E_1 1.0091 . ?
C48'_1 H48F_1 1.0164 . ?
C49_1 C54_1 1.35(3) . ?
C49_1 C50_1 1.42(3) . ?
C50_1 C51_1 1.43(3) . ?
C50_1 H50_1 0.9500 . ?
C51_1 C52_1 1.31(3) . ?
C51_1 H51_1 0.9500 . ?
C52_1 C53_1 1.40(3) . ?
C52_1 H52_1 0.9500 . ?
C53_1 C54_1 1.43(3) . ?
C53_1 H53_1 0.9500 . ?
C54_1 H54_1 0.9500 . ?
C55_1 C56_1 1.3900 . ?
C55_1 C60_1 1.3900 . ?
C56_1 C57_1 1.3900 . ?
C56_1 H56_1 0.9500 . ?
C57_1 C58_1 1.3900 . ?
C57_1 H57_1 0.9500 . ?
C58_1 C59_1 1.3900 . ?
C58_1 H58_1 0.9500 . ?
C59_1 C60_1 1.3900 . ?
C59_1 H59_1 0.9500 . ?
C60_1 H60_1 0.9500 . ?
I1_2 Rh1_2 2.6058(15) . ?
Rh1_2 N3_2 2.039(12) . ?
Rh1_2 N4_2 2.040(12) . ?
Rh1_2 N2_2 2.050(11) . ?
Rh1_2 N1_2 2.083(13) . ?
Rh1_2 N1_3 2.165(14) . ?
Rh1_2 N2'_3 2.203(17) . ?
N1_2 C5_2 1.350(19) . ?
N1_2 C2_2 1.36(2) . ?
N2_2 C10_2 1.346(19) . ?
N2_2 C7_2 1.374(17) . ?
N3_2 C12_2 1.367(18) . ?
N3_2 C15_2 1.375(17) . ?
N4_2 C17_2 1.364(18) . ?
N4_2 C20_2 1.37(2) . ?
C1_2 C20_2 1.35(2) . ?
C1_2 C2_2 1.39(2) . ?
C1_2 H1_2 0.9500 . ?
C2_2 C3_2 1.40(2) . ?
C3_2 C4_2 1.39(2) . ?
C3_2 C25_2 1.51(3) . ?
C4_2 C5_2 1.46(2) . ?
C4_2 C21_2 1.50(2) . ?
C5_2 C6_2 1.41(2) . ?
C6_2 C7_2 1.368(19) . ?
C6_2 C49_2 1.503(19) . ?
C7_2 C8_2 1.464(19) . ?
C8_2 C9_2 1.36(2) . ?
C8_2 C22_2 1.50(2) . ?
C9_2 C10_2 1.46(2) . ?
C9_2 C31_2 1.51(3) . ?
C10_2 C11_2 1.38(2) . ?
C11_2 C12_2 1.40(2) . ?
C11_2 H11_2 0.9500 . ?
C12_2 C13_2 1.43(2) . ?
C13_2 C14_2 1.37(2) . ?
C13_2 C37_2 1.49(3) . ?
C14_2 C15_2 1.46(2) . ?
C14_2 C23_2 1.50(2) . ?
C15_2 C16_2 1.422(19) . ?
C16_2 C17_2 1.39(2) . ?
C16_2 C55_2 1.49(2) . ?
C17_2 C18_2 1.47(2) . ?
C18_2 C19_2 1.32(2) . ?
C18_2 C24_2 1.51(2) . ?
C19_2 C20_2 1.45(2) . ?
C19_2 C43_2 1.51(3) . ?
C21_2 H21A_2 0.9800 . ?
C21_2 H21B_2 0.9800 . ?
C21_2 H21C_2 0.9800 . ?
C22_2 H22A_2 0.9800 . ?
C22_2 H22B_2 0.9800 . ?
C22_2 H22C_2 0.9800 . ?
C23_2 H23A_2 0.9800 . ?
C23_2 H23B_2 0.9800 . ?
C23_2 H23C_2 0.9800 . ?
C24_2 H24A_2 0.9800 . ?
C24_2 H24B_2 0.9800 . ?
C24_2 H24C_2 0.9800 . ?
C25_2 C26_2 1.51(3) . ?
C25_2 H25A_2 0.9900 . ?
C25_2 H25B_2 0.9900 . ?
C26_2 C27_2 1.44(3) . ?
C26_2 H26A_2 0.9900 . ?
C26_2 H26B_2 0.9900 . ?
C27_2 C28_2 1.53(4) . ?
C27_2 H27A_2 0.9900 . ?
C27_2 H27B_2 0.9900 . ?
C28_2 C29_2 1.482(19) . ?
C28_2 H28A_2 0.9900 . ?
C28_2 H28B_2 0.9900 . ?
C29_2 C30_2 1.495(19) . ?
C29_2 H29A_2 0.9900 . ?
C29_2 H29B_2 0.9900 . ?
C30_2 H30A_2 0.9800 . ?
C30_2 H30B_2 0.9800 . ?
C30_2 H30C_2 0.9800 . ?
C31_2 C32_2 1.52(3) . ?
C31_2 H31A_2 0.9900 . ?
C31_2 H31B_2 0.9900 . ?
C32_2 C33_2 1.52(3) . ?
C32_2 H32A_2 0.9900 . ?
C32_2 H32B_2 0.9900 . ?
C33_2 C34_2 1.54(4) . ?
C33_2 H33A_2 0.9900 . ?
C33_2 H33B_2 0.9900 . ?
C34_2 C35_2 1.502(19) . ?
C34_2 H34A_2 0.9900 . ?
C34_2 H34B_2 0.9900 . ?
C35_2 C36_2 1.481(19) . ?
C35_2 H35A_2 0.9900 . ?
C35_2 H35B_2 0.9900 . ?
C36_2 H36A_2 0.9802 . ?
C36_2 H36B_2 0.9802 . ?
C36_2 H36C_2 0.9802 . ?
C37_2 C38_2 1.52(3) . ?
C37_2 H37A_2 0.9900 . ?
C37_2 H37B_2 0.9900 . ?
C38_2 C39_2 1.50(3) . ?
C38_2 H38A_2 0.9900 . ?
C38_2 H38B_2 0.9900 . ?
C39_2 C40_2 1.492(18) . ?
C39_2 H39A_2 0.9900 . ?
C39_2 H39B_2 0.9900 . ?
C40_2 C41_2 1.493(19) . ?
C40_2 H40A_2 0.9900 . ?
C40_2 H40B_2 0.9900 . ?
C41_2 C42_2 1.480(19) . ?
C41_2 H41A_2 0.9900 . ?
C41_2 H41B_2 0.9900 . ?
C42_2 H42A_2 0.9800 . ?
C42_2 H42B_2 0.9800 . ?
C42_2 H42C_2 0.9800 . ?
C43_2 C44_2 1.45(3) . ?
C43_2 H43A_2 0.9900 . ?
C43_2 H43B_2 0.9900 . ?
C44_2 C45_2 1.57(3) . ?
C44_2 H44A_2 0.9900 . ?
C44_2 H44B_2 0.9900 . ?
C45_2 C46_2 1.53(4) . ?
C45_2 H45A_2 0.9900 . ?
C45_2 H45B_2 0.9900 . ?
C46_2 C47_2 1.491(19) . ?
C46_2 H46A_2 0.9900 . ?
C46_2 H46B_2 0.9900 . ?
C47_2 C48_2 1.486(19) . ?
C47_2 H47A_2 0.9900 . ?
C47_2 H47B_2 0.9900 . ?
C48_2 H48A_2 0.9800 . ?
C48_2 H48B_2 0.9800 . ?
C48_2 H48C_2 0.9800 . ?
C49_2 C54_2 1.39(2) . ?
C49_2 C50_2 1.39(2) . ?
C50_2 C51_2 1.41(2) . ?
C50_2 H50_2 0.9500 . ?
C51_2 C52_2 1.35(3) . ?
C51_2 H51_2 0.9500 . ?
C52_2 C53_2 1.32(3) . ?
C52_2 H52_2 0.9500 . ?
C53_2 C54_2 1.40(2) . ?
C53_2 H53_2 0.9500 . ?
C54_2 H54_2 0.9500 . ?
C55_2 C60_2 1.38(2) . ?
C55_2 C56_2 1.40(2) . ?
C56_2 C57_2 1.45(3) . ?
C56_2 H56_2 0.9500 . ?
C57_2 C58_2 1.32(3) . ?
C57_2 H57_2 0.9500 . ?
C58_2 C59_2 1.34(3) . ?
C58_2 H58_2 0.9500 . ?
C59_2 C60_2 1.41(3) . ?
C59_2 H59_2 0.9500 . ?
C60_2 H60_2 0.9500 . ?
N2_3 N1_3 1.384(14) . ?
N2_3 C2_3 1.477(14) . ?
N2_3 C1_3 1.499(14) . ?
N1_3 H1A_3 0.9200 . ?
N1_3 H1B_3 0.9200 . ?
C1_3 H1C_3 0.9800 . ?
C1_3 H1D_3 0.9800 . ?
C1_3 H1E_3 0.9800 . ?
C2_3 H2A_3 0.9800 . ?
C2_3 H2B_3 0.9800 . ?
C2_3 H2C_3 0.9800 . ?
N2'_3 N1'_3 1.418(15) . ?
N2'_3 C2'_3 1.476(16) . ?
N2'_3 C1'_3 1.492(16) . ?
N1'_3 H1'1_3 0.9200 . ?
N1'_3 H1'2_3 0.9200 . ?
C1'_3 H1'3_3 0.9800 . ?
C1'_3 H1'4_3 0.9800 . ?
C1'_3 H1'5_3 0.9800 . ?
C2'_3 H2'1_3 0.9849 . ?
C2'_3 H2'2_3 0.9847 . ?
C2'_3 H2'3_3 0.9846 . ?
Cl1_3 C100_3 1.724(9) . ?
Cl2_3 C100_3 1.721(9) . ?
C100_3 H10A_3 0.9900 . ?
C100_3 H10B_3 0.9900 . ?

loop_
_geom_torsion_atom_site_label_1
_geom_torsion_atom_site_label_2
_geom_torsion_atom_site_label_3
_geom_torsion_atom_site_label_4
_geom_torsion
_geom_torsion_site_symmetry_1
_geom_torsion_site_symmetry_2
_geom_torsion_site_symmetry_3
_geom_torsion_site_symmetry_4
_geom_torsion_publ_flag
N4_1 Rh1_1 N1_1 C2_1 4.8(16) . . . . ?
N2_1 Rh1_1 N1_1 C2_1 -174.0(16) . . . . ?
N3_1 Rh1_1 N1_1 C2_1 113(22) . . . . ?
N1'_3 Rh1_1 N1_1 C2_1 -91.7(18) . . . . ?
N2_3 Rh1_1 N1_1 C2_1 -83.3(16) . . . . ?
I1_1 Rh1_1 N1_1 C2_1 95.3(15) . . . . ?
N4_1 Rh1_1 N1_1 C5_1 -169.3(16) . . . . ?
N2_1 Rh1_1 N1_1 C5_1 11.8(16) . . . . ?
N3_1 Rh1_1 N1_1 C5_1 -61(22) . . . . ?
N1'_3 Rh1_1 N1_1 C5_1 94.2(19) . . . . ?
N2_3 Rh1_1 N1_1 C5_1 102.6(16) . . . . ?
I1_1 Rh1_1 N1_1 C5_1 -78.8(15) . . . . ?
N4_1 Rh1_1 N2_1 C7_1 -144(22) . . . . ?
N1_1 Rh1_1 N2_1 C7_1 -5.1(17) . . . . ?
N3_1 Rh1_1 N2_1 C7_1 173.4(17) . . . . ?
N1'_3 Rh1_1 N2_1 C7_1 -102(2) . . . . ?
N2_3 Rh1_1 N2_1 C7_1 -103.7(17) . . . . ?
I1_1 Rh1_1 N2_1 C7_1 82.8(17) . . . . ?
N4_1 Rh1_1 N2_1 C10_1 38(24) . . . . ?
N1_1 Rh1_1 N2_1 C10_1 177.2(16) . . . . ?
N3_1 Rh1_1 N2_1 C10_1 -4.3(16) . . . . ?
N1'_3 Rh1_1 N2_1 C10_1 80(2) . . . . ?
N2_3 Rh1_1 N2_1 C10_1 78.7(16) . . . . ?
I1_1 Rh1_1 N2_1 C10_1 -94.9(15) . . . . ?
N4_1 Rh1_1 N3_1 C12_1 -173.2(15) . . . . ?
N2_1 Rh1_1 N3_1 C12_1 5.6(15) . . . . ?
N1_1 Rh1_1 N3_1 C12_1 78(22) . . . . ?
N1'_3 Rh1_1 N3_1 C12_1 -76.9(17) . . . . ?
N2_3 Rh1_1 N3_1 C12_1 -85.2(15) . . . . ?
I1_1 Rh1_1 N3_1 C12_1 96.2(14) . . . . ?
N4_1 Rh1_1 N3_1 C15_1 7.5(15) . . . . ?
N2_1 Rh1_1 N3_1 C15_1 -173.8(15) . . . . ?
N1_1 Rh1_1 N3_1 C15_1 -101(22) . . . . ?
N1'_3 Rh1_1 N3_1 C15_1 103.8(18) . . . . ?
N2_3 Rh1_1 N3_1 C15_1 95.4(15) . . . . ?
I1_1 Rh1_1 N3_1 C15_1 -83.2(15) . . . . ?
N2_1 Rh1_1 N4_1 C20_1 131(23) . . . . ?
N1_1 Rh1_1 N4_1 C20_1 -8.3(18) . . . . ?
N3_1 Rh1_1 N4_1 C20_1 173.1(17) . . . . ?
N1'_3 Rh1_1 N4_1 C20_1 89(2) . . . . ?
N2_3 Rh1_1 N4_1 C20_1 90.1(17) . . . . ?
I1_1 Rh1_1 N4_1 C20_1 -96.3(17) . . . . ?
N2_1 Rh1_1 N4_1 C17_1 -54(24) . . . . ?
N1_1 Rh1_1 N4_1 C17_1 166.8(18) . . . . ?
N3_1 Rh1_1 N4_1 C17_1 -11.7(18) . . . . ?
N1'_3 Rh1_1 N4_1 C17_1 -96(2) . . . . ?
N2_3 Rh1_1 N4_1 C17_1 -94.8(18) . . . . ?
I1_1 Rh1_1 N4_1 C17_1 78.8(18) . . . . ?
C5_1 N1_1 C2_1 C1_1 176(2) . . . . ?
Rh1_1 N1_1 C2_1 C1_1 1(3) . . . . ?
C5_1 N1_1 C2_1 C3_1 5(2) . . . . ?
Rh1_1 N1_1 C2_1 C3_1 -170.3(13) . . . . ?
C20_1 C1_1 C2_1 N1_1 -6(4) . . . . ?
C20_1 C1_1 C2_1 C3_1 164(2) . . . . ?
N1_1 C2_1 C3_1 C4_1 -3(3) . . . . ?
C1_1 C2_1 C3_1 C4_1 -175(2) . . . . ?
N1_1 C2_1 C3_1 C25_1 177.2(19) . . . . ?
C1_1 C2_1 C3_1 C25_1 5(4) . . . . ?
C2_1 C3_1 C4_1 C5_1 0(3) . . . . ?
C25_1 C3_1 C4_1 C5_1 179.9(19) . . . . ?
C2_1 C3_1 C4_1 C21_1 178(2) . . . . ?
C25_1 C3_1 C4_1 C21_1 -2(4) . . . . ?
C3_1 C4_1 C5_1 N1_1 2(2) . . . . ?
C21_1 C4_1 C5_1 N1_1 -175(2) . . . . ?
C3_1 C4_1 C5_1 C6_1 -177(2) . . . . ?
C21_1 C4_1 C5_1 C6_1 6(4) . . . . ?
C2_1 N1_1 C5_1 C4_1 -5(2) . . . . ?
Rh1_1 N1_1 C5_1 C4_1 169.9(13) . . . . ?
C2_1 N1_1 C5_1 C6_1 174.5(18) . . . . ?
Rh1_1 N1_1 C5_1 C6_1 -11(3) . . . . ?
C4_1 C5_1 C6_1 C7_1 178(2) . . . . ?
N1_1 C5_1 C6_1 C7_1 -1(3) . . . . ?
C4_1 C5_1 C6_1 C49_1 -6(3) . . . . ?
N1_1 C5_1 C6_1 C49_1 175.1(16) . . . . ?
C10_1 N2_1 C7_1 C6_1 175.3(18) . . . . ?
Rh1_1 N2_1 C7_1 C6_1 -3(3) . . . . ?
C10_1 N2_1 C7_1 C8_1 -5(2) . . . . ?
Rh1_1 N2_1 C7_1 C8_1 177.2(13) . . . . ?
C5_1 C6_1 C7_1 N2_1 8(3) . . . . ?
C49_1 C6_1 C7_1 N2_1 -167.8(18) . . . . ?
C5_1 C6_1 C7_1 C8_1 -172(2) . . . . ?
C49_1 C6_1 C7_1 C8_1 12(3) . . . . ?
N2_1 C7_1 C8_1 C9_1 3(2) . . . . ?
C6_1 C7_1 C8_1 C9_1 -177(2) . . . . ?
N2_1 C7_1 C8_1 C22_1 -178.5(19) . . . . ?
C6_1 C7_1 C8_1 C22_1 1(3) . . . . ?
C7_1 C8_1 C9_1 C31_1 -177(2) . . . . ?
C22_1 C8_1 C9_1 C31_1 4(4) . . . . ?
C7_1 C8_1 C9_1 C10_1 1(2) . . . . ?
C22_1 C8_1 C9_1 C10_1 -178(2) . . . . ?
C7_1 N2_1 C10_1 C11_1 -177(2) . . . . ?
Rh1_1 N2_1 C10_1 C11_1 1(3) . . . . ?
C7_1 N2_1 C10_1 C9_1 5(2) . . . . ?
Rh1_1 N2_1 C10_1 C9_1 -176.4(13) . . . . ?
C8_1 C9_1 C10_1 N2_1 -4(2) . . . . ?
C31_1 C9_1 C10_1 N2_1 174.2(19) . . . . ?
C8_1 C9_1 C10_1 C11_1 178(2) . . . . ?
C31_1 C9_1 C10_1 C11_1 -4(3) . . . . ?
N2_1 C10_1 C11_1 C12_1 2(4) . . . . ?
C9_1 C10_1 C11_1 C12_1 180(2) . . . . ?
C15_1 N3_1 C12_1 C11_1 175.2(19) . . . . ?
Rh1_1 N3_1 C12_1 C11_1 -4(3) . . . . ?
C15_1 N3_1 C12_1 C13_1 -3(2) . . . . ?
Rh1_1 N3_1 C12_1 C13_1 177.9(12) . . . . ?
C10_1 C11_1 C12_1 N3_1 -1(3) . . . . ?
C10_1 C11_1 C12_1 C13_1 177(2) . . . . ?
N3_1 C12_1 C13_1 C14_1 2(2) . . . . ?
C11_1 C12_1 C13_1 C14_1 -175.6(19) . . . . ?
N3_1 C12_1 C13_1 C37_1 -175.2(17) . . . . ?
C11_1 C12_1 C13_1 C37_1 7(3) . . . . ?
C12_1 C13_1 C14_1 C15_1 -1(2) . . . . ?
C37_1 C13_1 C14_1 C15_1 176.2(19) . . . . ?
C12_1 C13_1 C14_1 C23_1 -178.5(19) . . . . ?
C37_1 C13_1 C14_1 C23_1 -1(4) . . . . ?
C12_1 N3_1 C15_1 C14_1 2(2) . . . . ?
Rh1_1 N3_1 C15_1 C14_1 -178.7(13) . . . . ?
C12_1 N3_1 C15_1 C16_1 -179.5(18) . . . . ?
Rh1_1 N3_1 C15_1 C16_1 0(3) . . . . ?
C13_1 C14_1 C15_1 N3_1 0(2) . . . . ?
C23_1 C14_1 C15_1 N3_1 177(2) . . . . ?
C13_1 C14_1 C15_1 C16_1 -179(2) . . . . ?
C23_1 C14_1 C15_1 C16_1 -2(4) . . . . ?
N3_1 C15_1 C16_1 C17_1 -9(3) . . . . ?
C14_1 C15_1 C16_1 C17_1 170(2) . . . . ?
N3_1 C15_1 C16_1 C55_1 169.1(16) . . . . ?
C14_1 C15_1 C16_1 C55_1 -13(3) . . . . ?
C15_1 C16_1 C17_1 N4_1 5(3) . . . . ?
C55_1 C16_1 C17_1 N4_1 -173.1(17) . . . . ?
C15_1 C16_1 C17_1 C18_1 -170(2) . . . . ?
C55_1 C16_1 C17_1 C18_1 12(3) . . . . ?
C20_1 N4_1 C17_1 C16_1 -176(2) . . . . ?
Rh1_1 N4_1 C17_1 C16_1 8(3) . . . . ?
C20_1 N4_1 C17_1 C18_1 0(2) . . . . ?
Rh1_1 N4_1 C17_1 C18_1 -176.0(14) . . . . ?
C16_1 C17_1 C18_1 C19_1 168(2) . . . . ?
N4_1 C17_1 C18_1 C19_1 -7(3) . . . . ?
C16_1 C17_1 C18_1 C24_1 -3(4) . . . . ?
N4_1 C17_1 C18_1 C24_1 -179(2) . . . . ?
C17_1 C18_1 C19_1 C20_1 11(3) . . . . ?
C24_1 C18_1 C19_1 C20_1 -177(2) . . . . ?
C17_1 C18_1 C19_1 C43_1 -179(2) . . . . ?
C24_1 C18_1 C19_1 C43_1 -7(4) . . . . ?
C17_1 N4_1 C20_1 C1_1 -169(2) . . . . ?
Rh1_1 N4_1 C20_1 C1_1 7(3) . . . . ?
C17_1 N4_1 C20_1 C19_1 7(2) . . . . ?
Rh1_1 N4_1 C20_1 C19_1 -177.2(14) . . . . ?
C2_1 C1_1 C20_1 N4_1 1(4) . . . . ?
C2_1 C1_1 C20_1 C19_1 -174(2) . . . . ?
C18_1 C19_1 C20_1 N4_1 -11(3) . . . . ?
C43_1 C19_1 C20_1 N4_1 177.3(19) . . . . ?
C18_1 C19_1 C20_1 C1_1 165(2) . . . . ?
C43_1 C19_1 C20_1 C1_1 -7(3) . . . . ?
C4_1 C3_1 C25_1 C26_1 76(3) . . . . ?
C2_1 C3_1 C25_1 C26_1 -104(3) . . . . ?
C3_1 C25_1 C26_1 C27_1 69(3) . . . . ?
C25_1 C26_1 C27_1 C28_1 -173(3) . . . . ?
C26_1 C27_1 C28_1 C29_1 -132(4) . . . . ?
C27_1 C28_1 C29_1 C30_1 -108(6) . . . . ?
C8_1 C9_1 C31_1 C32_1 92(3) . . . . ?
C10_1 C9_1 C31_1 C32_1 -86(2) . . . . ?
C9_1 C31_1 C32_1 C33_1 -126(2) . . . . ?
C31_1 C32_1 C33_1 C34_1 177(2) . . . . ?
C32_1 C33_1 C34_1 C35_1 -162(3) . . . . ?
C33_1 C34_1 C35_1 C36_1 -171(4) . . . . ?
C14_1 C13_1 C37_1 C38_1 -82(3) . . . . ?
C12_1 C13_1 C37_1 C38_1 95(2) . . . . ?
C13_1 C37_1 C38_1 C39_1 -62(3) . . . . ?
C37_1 C38_1 C39_1 C40_1 -161.0(18) . . . . ?
C38_1 C39_1 C40_1 C41_1 85(3) . . . . ?
C39_1 C40_1 C41_1 C42_1 -180(3) . . . . ?
C18_1 C19_1 C43_1 C44_1 -73(4) . . . . ?
C20_1 C19_1 C43_1 C44_1 95(4) . . . . ?
C19_1 C43_1 C44_1 C45_1 175(3) . . . . ?
C43_1 C44_1 C45_1 C46_1 174(5) . . . . ?
C44_1 C45_1 C46_1 C47_1 -168(6) . . . . ?
C45_1 C46_1 C47_1 C48_1 -179(8) . . . . ?
C44'_1 C45'_1 C46'_1 C47'_1 -178(5) . . . . ?
C45'_1 C46'_1 C47'_1 C48'_1 -66(8) . . . . ?
C7_1 C6_1 C49_1 C54_1 -91(3) . . . . ?
C5_1 C6_1 C49_1 C54_1 92(2) . . . . ?
C7_1 C6_1 C49_1 C50_1 88(2) . . . . ?
C5_1 C6_1 C49_1 C50_1 -88(2) . . . . ?
C54_1 C49_1 C50_1 C51_1 -1(3) . . . . ?
C6_1 C49_1 C50_1 C51_1 180(2) . . . . ?
C49_1 C50_1 C51_1 C52_1 0(4) . . . . ?
C50_1 C51_1 C52_1 C53_1 2(4) . . . . ?
C51_1 C52_1 C53_1 C54_1 -3(4) . . . . ?
C50_1 C49_1 C54_1 C53_1 0(3) . . . . ?
C6_1 C49_1 C54_1 C53_1 180(2) . . . . ?
C52_1 C53_1 C54_1 C49_1 1(4) . . . . ?
C17_1 C16_1 C55_1 C56_1 -85(2) . . . . ?
C15_1 C16_1 C55_1 C56_1 97.0(17) . . . . ?
C17_1 C16_1 C55_1 C60_1 94.0(19) . . . . ?
C15_1 C16_1 C55_1 C60_1 -83.9(18) . . . . ?
C60_1 C55_1 C56_1 C57_1 0.0 . . . . ?
C16_1 C55_1 C56_1 C57_1 179.0(15) . . . . ?
C55_1 C56_1 C57_1 C58_1 0.0 . . . . ?
C56_1 C57_1 C58_1 C59_1 0.0 . . . . ?
C57_1 C58_1 C59_1 C60_1 0.0 . . . . ?
C58_1 C59_1 C60_1 C55_1 0.0 . . . . ?
C56_1 C55_1 C60_1 C59_1 0.0 . . . . ?
C16_1 C55_1 C60_1 C59_1 -179.0(15) . . . . ?
N3_2 Rh1_2 N1_2 C5_2 61(30) . . . . ?
N4_2 Rh1_2 N1_2 C5_2 -166.5(12) . . . . ?
N2_2 Rh1_2 N1_2 C5_2 14.7(12) . . . . ?
N1_3 Rh1_2 N1_2 C5_2 106.5(13) . . . . ?
N2'_3 Rh1_2 N1_2 C5_2 99.6(15) . . . . ?
I1_2 Rh1_2 N1_2 C5_2 -77.3(12) . . . . ?
N3_2 Rh1_2 N1_2 C2_2 -133(29) . . . . ?
N4_2 Rh1_2 N1_2 C2_2 -0.8(12) . . . . ?
N2_2 Rh1_2 N1_2 C2_2 -179.6(12) . . . . ?
N1_3 Rh1_2 N1_2 C2_2 -87.8(13) . . . . ?
N2'_3 Rh1_2 N1_2 C2_2 -94.7(15) . . . . ?
I1_2 Rh1_2 N1_2 C2_2 88.4(11) . . . . ?
N3_2 Rh1_2 N2_2 C10_2 -5.8(11) . . . . ?
N4_2 Rh1_2 N2_2 C10_2 68(23) . . . . ?
N1_2 Rh1_2 N2_2 C10_2 173.5(12) . . . . ?
N1_3 Rh1_2 N2_2 C10_2 96.2(12) . . . . ?
N2'_3 Rh1_2 N2_2 C10_2 76.7(15) . . . . ?
I1_2 Rh1_2 N2_2 C10_2 -96.3(11) . . . . ?
N3_2 Rh1_2 N2_2 C7_2 172.6(12) . . . . ?
N4_2 Rh1_2 N2_2 C7_2 -114(23) . . . . ?
N1_2 Rh1_2 N2_2 C7_2 -8.1(12) . . . . ?
N1_3 Rh1_2 N2_2 C7_2 -85.4(13) . . . . ?
N2'_3 Rh1_2 N2_2 C7_2 -104.9(15) . . . . ?
I1_2 Rh1_2 N2_2 C7_2 82.1(11) . . . . ?
N4_2 Rh1_2 N3_2 C12_2 -175.3(11) . . . . ?
N2_2 Rh1_2 N3_2 C12_2 3.5(11) . . . . ?
N1_2 Rh1_2 N3_2 C12_2 -43(30) . . . . ?
N1_3 Rh1_2 N3_2 C12_2 -88.1(12) . . . . ?
N2'_3 Rh1_2 N3_2 C12_2 -81.5(14) . . . . ?
I1_2 Rh1_2 N3_2 C12_2 95.5(11) . . . . ?
N4_2 Rh1_2 N3_2 C15_2 5.5(12) . . . . ?
N2_2 Rh1_2 N3_2 C15_2 -175.7(12) . . . . ?
N1_2 Rh1_2 N3_2 C15_2 138(29) . . . . ?
N1_3 Rh1_2 N3_2 C15_2 92.7(13) . . . . ?
N2'_3 Rh1_2 N3_2 C15_2 99.3(15) . . . . ?
I1_2 Rh1_2 N3_2 C15_2 -83.7(11) . . . . ?
N3_2 Rh1_2 N4_2 C17_2 -8.4(12) . . . . ?
N2_2 Rh1_2 N4_2 C17_2 -82(23) . . . . ?
N1_2 Rh1_2 N4_2 C17_2 172.3(12) . . . . ?
N1_3 Rh1_2 N4_2 C17_2 -110.4(13) . . . . ?
N2'_3 Rh1_2 N4_2 C17_2 -90.9(16) . . . . ?
I1_2 Rh1_2 N4_2 C17_2 82.1(12) . . . . ?
N3_2 Rh1_2 N4_2 C20_2 175.7(12) . . . . ?
N2_2 Rh1_2 N4_2 C20_2 102(23) . . . . ?
N1_2 Rh1_2 N4_2 C20_2 -3.5(12) . . . . ?
N1_3 Rh1_2 N4_2 C20_2 73.7(13) . . . . ?
N2'_3 Rh1_2 N4_2 C20_2 93.2(15) . . . . ?
I1_2 Rh1_2 N4_2 C20_2 -93.8(11) . . . . ?
C5_2 N1_2 C2_2 C1_2 175.4(15) . . . . ?
Rh1_2 N1_2 C2_2 C1_2 8(2) . . . . ?
C5_2 N1_2 C2_2 C3_2 -3.6(18) . . . . ?
Rh1_2 N1_2 C2_2 C3_2 -171.3(10) . . . . ?
C20_2 C1_2 C2_2 N1_2 -12(3) . . . . ?
C20_2 C1_2 C2_2 C3_2 166.7(17) . . . . ?
N1_2 C2_2 C3_2 C4_2 2.2(18) . . . . ?
C1_2 C2_2 C3_2 C4_2 -176.8(15) . . . . ?
N1_2 C2_2 C3_2 C25_2 -177.6(16) . . . . ?
C1_2 C2_2 C3_2 C25_2 3(3) . . . . ?
C2_2 C3_2 C4_2 C5_2 -0.1(18) . . . . ?
C25_2 C3_2 C4_2 C5_2 179.7(16) . . . . ?
C2_2 C3_2 C4_2 C21_2 176.0(14) . . . . ?
C25_2 C3_2 C4_2 C21_2 -4(3) . . . . ?
C2_2 N1_2 C5_2 C6_2 179.0(14) . . . . ?
Rh1_2 N1_2 C5_2 C6_2 -14(2) . . . . ?
C2_2 N1_2 C5_2 C4_2 3.5(17) . . . . ?
Rh1_2 N1_2 C5_2 C4_2 170.6(10) . . . . ?
C3_2 C4_2 C5_2 N1_2 -2.0(17) . . . . ?
C21_2 C4_2 C5_2 N1_2 -177.6(15) . . . . ?
C3_2 C4_2 C5_2 C6_2 -177.5(14) . . . . ?
C21_2 C4_2 C5_2 C6_2 7(3) . . . . ?
N1_2 C5_2 C6_2 C7_2 0(2) . . . . ?
C4_2 C5_2 C6_2 C7_2 174.8(14) . . . . ?
N1_2 C5_2 C6_2 C49_2 175.4(13) . . . . ?
C4_2 C5_2 C6_2 C49_2 -10(2) . . . . ?
C10_2 N2_2 C7_2 C6_2 177.8(14) . . . . ?
Rh1_2 N2_2 C7_2 C6_2 -1(2) . . . . ?
C10_2 N2_2 C7_2 C8_2 -2.4(15) . . . . ?
Rh1_2 N2_2 C7_2 C8_2 179.0(9) . . . . ?
C5_2 C6_2 C7_2 N2_2 8(2) . . . . ?
C49_2 C6_2 C7_2 N2_2 -167.4(12) . . . . ?
C5_2 C6_2 C7_2 C8_2 -171.9(14) . . . . ?
C49_2 C6_2 C7_2 C8_2 13(2) . . . . ?
N2_2 C7_2 C8_2 C9_2 0.7(16) . . . . ?
C6_2 C7_2 C8_2 C9_2 -179.5(14) . . . . ?
N2_2 C7_2 C8_2 C22_2 -179.2(14) . . . . ?
C6_2 C7_2 C8_2 C22_2 1(2) . . . . ?
C7_2 C8_2 C9_2 C10_2 1.1(16) . . . . ?
C22_2 C8_2 C9_2 C10_2 -179.0(14) . . . . ?
C7_2 C8_2 C9_2 C31_2 -175.8(16) . . . . ?
C22_2 C8_2 C9_2 C31_2 4(3) . . . . ?
C7_2 N2_2 C10_2 C11_2 -171.3(15) . . . . ?
Rh1_2 N2_2 C10_2 C11_2 7(2) . . . . ?
C7_2 N2_2 C10_2 C9_2 3.1(16) . . . . ?
Rh1_2 N2_2 C10_2 C9_2 -178.2(9) . . . . ?
C8_2 C9_2 C10_2 N2_2 -2.7(18) . . . . ?
C31_2 C9_2 C10_2 N2_2 174.4(15) . . . . ?
C8_2 C9_2 C10_2 C11_2 172.1(15) . . . . ?
C31_2 C9_2 C10_2 C11_2 -11(3) . . . . ?
N2_2 C10_2 C11_2 C12_2 -5(3) . . . . ?
C9_2 C10_2 C11_2 C12_2 -178.7(15) . . . . ?
C15_2 N3_2 C12_2 C11_2 177.1(14) . . . . ?
Rh1_2 N3_2 C12_2 C11_2 -2(2) . . . . ?
C15_2 N3_2 C12_2 C13_2 -3.2(16) . . . . ?
Rh1_2 N3_2 C12_2 C13_2 177.5(9) . . . . ?
C10_2 C11_2 C12_2 N3_2 2(3) . . . . ?
C10_2 C11_2 C12_2 C13_2 -177.7(16) . . . . ?
N3_2 C12_2 C13_2 C14_2 1.8(18) . . . . ?
C11_2 C12_2 C13_2 C14_2 -178.5(15) . . . . ?
N3_2 C12_2 C13_2 C37_2 -177.5(15) . . . . ?
C11_2 C12_2 C13_2 C37_2 2(3) . . . . ?
C12_2 C13_2 C14_2 C15_2 0.3(17) . . . . ?
C37_2 C13_2 C14_2 C15_2 179.5(16) . . . . ?
C12_2 C13_2 C14_2 C23_2 -178.8(15) . . . . ?
C37_2 C13_2 C14_2 C23_2 0(3) . . . . ?
C12_2 N3_2 C15_2 C16_2 179.5(13) . . . . ?
Rh1_2 N3_2 C15_2 C16_2 -1(2) . . . . ?
C12_2 N3_2 C15_2 C14_2 3.3(15) . . . . ?
Rh1_2 N3_2 C15_2 C14_2 -177.4(9) . . . . ?
C13_2 C14_2 C15_2 N3_2 -2.2(16) . . . . ?
C23_2 C14_2 C15_2 N3_2 176.8(15) . . . . ?
C13_2 C14_2 C15_2 C16_2 -178.3(14) . . . . ?
C23_2 C14_2 C15_2 C16_2 1(3) . . . . ?
N3_2 C15_2 C16_2 C17_2 -3(2) . . . . ?
C14_2 C15_2 C16_2 C17_2 172.1(14) . . . . ?
N3_2 C15_2 C16_2 C55_2 176.8(13) . . . . ?
C14_2 C15_2 C16_2 C55_2 -8(2) . . . . ?
C20_2 N4_2 C17_2 C16_2 -176.5(14) . . . . ?
Rh1_2 N4_2 C17_2 C16_2 7(2) . . . . ?
C20_2 N4_2 C17_2 C18_2 -0.4(16) . . . . ?
Rh1_2 N4_2 C17_2 C18_2 -176.8(10) . . . . ?
C15_2 C16_2 C17_2 N4_2 0(2) . . . . ?
C55_2 C16_2 C17_2 N4_2 -179.8(13) . . . . ?
C15_2 C16_2 C17_2 C18_2 -174.8(14) . . . . ?
C55_2 C16_2 C17_2 C18_2 5(2) . . . . ?
N4_2 C17_2 C18_2 C19_2 -1.6(18) . . . . ?
C16_2 C17_2 C18_2 C19_2 174.3(15) . . . . ?
N4_2 C17_2 C18_2 C24_2 173.6(15) . . . . ?
C16_2 C17_2 C18_2 C24_2 -11(3) . . . . ?
C17_2 C18_2 C19_2 C20_2 2.8(19) . . . . ?
C24_2 C18_2 C19_2 C20_2 -172.6(15) . . . . ?
C17_2 C18_2 C19_2 C43_2 178.9(17) . . . . ?
C24_2 C18_2 C19_2 C43_2 4(3) . . . . ?
C2_2 C1_2 C20_2 N4_2 7(3) . . . . ?
C2_2 C1_2 C20_2 C19_2 -169.9(16) . . . . ?
C17_2 N4_2 C20_2 C1_2 -175.2(16) . . . . ?
Rh1_2 N4_2 C20_2 C1_2 1(2) . . . . ?
C17_2 N4_2 C20_2 C19_2 2.1(17) . . . . ?
Rh1_2 N4_2 C20_2 C19_2 178.8(10) . . . . ?
C18_2 C19_2 C20_2 C1_2 174.2(16) . . . . ?
C43_2 C19_2 C20_2 C1_2 -2(3) . . . . ?
C18_2 C19_2 C20_2 N4_2 -3.1(19) . . . . ?
C43_2 C19_2 C20_2 N4_2 -179.5(15) . . . . ?
C4_2 C3_2 C25_2 C26_2 76(2) . . . . ?
C2_2 C3_2 C25_2 C26_2 -104(2) . . . . ?
C3_2 C25_2 C26_2 C27_2 69(3) . . . . ?
C25_2 C26_2 C27_2 C28_2 -178(2) . . . . ?
C26_2 C27_2 C28_2 C29_2 176(3) . . . . ?
C27_2 C28_2 C29_2 C30_2 -177(4) . . . . ?
C8_2 C9_2 C31_2 C32_2 90(2) . . . . ?
C10_2 C9_2 C31_2 C32_2 -86(2) . . . . ?
C9_2 C31_2 C32_2 C33_2 -177(2) . . . . ?
C31_2 C32_2 C33_2 C34_2 178(2) . . . . ?
C32_2 C33_2 C34_2 C35_2 -177(3) . . . . ?
C33_2 C34_2 C35_2 C36_2 -173(4) . . . . ?
C14_2 C13_2 C37_2 C38_2 -80(2) . . . . ?
C12_2 C13_2 C37_2 C38_2 99(2) . . . . ?
C13_2 C37_2 C38_2 C39_2 -60(3) . . . . ?
C37_2 C38_2 C39_2 C40_2 -165(2) . . . . ?
C38_2 C39_2 C40_2 C41_2 79(4) . . . . ?
C39_2 C40_2 C41_2 C42_2 173(4) . . . . ?
C18_2 C19_2 C43_2 C44_2 -92(3) . . . . ?
C20_2 C19_2 C43_2 C44_2 83(2) . . . . ?
C19_2 C43_2 C44_2 C45_2 -173(2) . . . . ?
C43_2 C44_2 C45_2 C46_2 180(2) . . . . ?
C44_2 C45_2 C46_2 C47_2 176(3) . . . . ?
C45_2 C46_2 C47_2 C48_2 178(4) . . . . ?
C7_2 C6_2 C49_2 C54_2 -92.2(18) . . . . ?
C5_2 C6_2 C49_2 C54_2 92.2(18) . . . . ?
C7_2 C6_2 C49_2 C50_2 87.3(18) . . . . ?
C5_2 C6_2 C49_2 C50_2 -88.2(17) . . . . ?
C54_2 C49_2 C50_2 C51_2 -4(2) . . . . ?
C6_2 C49_2 C50_2 C51_2 176.9(15) . . . . ?
C49_2 C50_2 C51_2 C52_2 4(3) . . . . ?
C50_2 C51_2 C52_2 C53_2 -3(3) . . . . ?
C51_2 C52_2 C53_2 C54_2 2(3) . . . . ?
C52_2 C53_2 C54_2 C49_2 -1(3) . . . . ?
C50_2 C49_2 C54_2 C53_2 2(2) . . . . ?
C6_2 C49_2 C54_2 C53_2 -178.7(14) . . . . ?
C17_2 C16_2 C55_2 C60_2 97.4(19) . . . . ?
C15_2 C16_2 C55_2 C60_2 -83(2) . . . . ?
C17_2 C16_2 C55_2 C56_2 -86(2) . . . . ?
C15_2 C16_2 C55_2 C56_2 93.8(19) . . . . ?
C60_2 C55_2 C56_2 C57_2 1(3) . . . . ?
C16_2 C55_2 C56_2 C57_2 -176.0(16) . . . . ?
C55_2 C56_2 C57_2 C58_2 -2(3) . . . . ?
C56_2 C57_2 C58_2 C59_2 1(4) . . . . ?
C57_2 C58_2 C59_2 C60_2 2(4) . . . . ?
C56_2 C55_2 C60_2 C59_2 2(3) . . . . ?
C16_2 C55_2 C60_2 C59_2 178.4(17) . . . . ?
C58_2 C59_2 C60_2 C55_2 -3(3) . . . . ?
N4_1 Rh1_1 N2_3 N1_3 -79.5(15) . . . . ?
N2_1 Rh1_1 N2_3 N1_3 101.7(15) . . . . ?
N1_1 Rh1_1 N2_3 N1_3 14.0(15) . . . . ?
N3_1 Rh1_1 N2_3 N1_3 -166.4(15) . . . . ?
N1'_3 Rh1_1 N2_3 N1_3 94(10) . . . . ?
I1_1 Rh1_1 N2_3 N1_3 -154(3) . . . . ?
N4_1 Rh1_1 N2_3 C2_3 44.4(15) . . . . ?
N2_1 Rh1_1 N2_3 C2_3 -134.4(15) . . . . ?
N1_1 Rh1_1 N2_3 C2_3 137.9(15) . . . . ?
N3_1 Rh1_1 N2_3 C2_3 -42.6(15) . . . . ?
N1'_3 Rh1_1 N2_3 C2_3 -143(10) . . . . ?
I1_1 Rh1_1 N2_3 C2_3 -30(5) . . . . ?
N4_1 Rh1_1 N2_3 C1_3 168.6(16) . . . . ?
N2_1 Rh1_1 N2_3 C1_3 -10.3(16) . . . . ?
N1_1 Rh1_1 N2_3 C1_3 -98.0(15) . . . . ?
N3_1 Rh1_1 N2_3 C1_3 81.6(15) . . . . ?
N1'_3 Rh1_1 N2_3 C1_3 -18(9) . . . . ?
I1_1 Rh1_1 N2_3 C1_3 94(4) . . . . ?
C2_3 N2_3 N1_3 Rh1_2 54(3) . . . . ?
C1_3 N2_3 N1_3 Rh1_2 -56(2) . . . . ?
Rh1_1 N2_3 N1_3 Rh1_2 -177.0(13) . . . . ?
N3_2 Rh1_2 N1_3 N2_3 -10(2) . . . . ?
N4_2 Rh1_2 N1_3 N2_3 77(2) . . . . ?
N2_2 Rh1_2 N1_3 N2_3 -103(2) . . . . ?
N1_2 Rh1_2 N1_3 N2_3 171(2) . . . . ?
N2'_3 Rh1_2 N1_3 N2_3 -30(3) . . . . ?
I1_2 Rh1_2 N1_3 N2_3 153.3(16) . . . . ?
N3_2 Rh1_2 N2'_3 N1'_3 -106(4) . . . . ?
N4_2 Rh1_2 N2'_3 N1'_3 -19(4) . . . . ?
N2_2 Rh1_2 N2'_3 N1'_3 161(4) . . . . ?
N1_2 Rh1_2 N2'_3 N1'_3 75(4) . . . . ?
N1_3 Rh1_2 N2'_3 N1'_3 55(4) . . . . ?
I1_2 Rh1_2 N2'_3 N1'_3 -130(6) . . . . ?
N3_2 Rh1_2 N2'_3 C2'_3 75(3) . . . . ?
N4_2 Rh1_2 N2'_3 C2'_3 162(3) . . . . ?
N2_2 Rh1_2 N2'_3 C2'_3 -18(3) . . . . ?
N1_2 Rh1_2 N2'_3 C2'_3 -105(3) . . . . ?
N1_3 Rh1_2 N2'_3 C2'_3 -124(4) . . . . ?
I1_2 Rh1_2 N2'_3 C2'_3 51(8) . . . . ?
N3_2 Rh1_2 N2'_3 C1'_3 177(2) . . . . ?
N4_2 Rh1_2 N2'_3 C1'_3 -96(2) . . . . ?
N2_2 Rh1_2 N2'_3 C1'_3 84(2) . . . . ?
N1_2 Rh1_2 N2'_3 C1'_3 -3(2) . . . . ?
N1_3 Rh1_2 N2'_3 C1'_3 -22(4) . . . . ?
I1_2 Rh1_2 N2'_3 C1'_3 153(7) . . . . ?
C2'_3 N2'_3 N1'_3 Rh1_1 59(5) . . . . ?
C1'_3 N2'_3 N1'_3 Rh1_1 -50(4) . . . . ?
Rh1_2 N2'_3 N1'_3 Rh1_1 -121(4) . . . . ?
N4_1 Rh1_1 N1'_3 N2'_3 -31(4) . . . . ?
N2_1 Rh1_1 N1'_3 N2'_3 150(4) . . . . ?
N1_1 Rh1_1 N1'_3 N2'_3 63(4) . . . . ?
N3_1 Rh1_1 N1'_3 N2'_3 -117(4) . . . . ?
N2_3 Rh1_1 N1'_3 N2'_3 -38(6) . . . . ?
I1_1 Rh1_1 N1'_3 N2'_3 -172(6) . . . . ?
